data_4110299
loop_
_publ_author_name
'Marco Crisma'
'Michele Saviano'
'Alessandro Moretto'
'Quirinus B. Broxterman'
'Bernard Kaptein'
'Claudio Toniolo'

_publ_section_title
;
 Peptide \a/310-Helix Dimorphism in the Crystal State
;
_journal_name_full 'Journal of the American Chemical Society'
_journal_page_first 15471
_journal_page_last 15473
_journal_paper_doi 10.1021/ja076656a
_journal_volume 129
_journal_year 2007
_chemical_formula_sum 'C106 H184 F24 N16 O20'
_chemical_formula_weight 2458.69
_chemical_name_systematic
;
 Ac-[L-(\aMe)Val]7-NHiPr 
 1,1,1,3,3,3-hexafluoropropan-2-ol bis-solvate
;
_space_group_IT_number 5
_symmetry_cell_setting monoclinic
_symmetry_space_group_name_Hall 'C 2y'
_symmetry_space_group_name_H-M 'C 1 2 1'
_atom_sites_solution_hydrogens geom
_atom_sites_solution_primary direct
_atom_sites_solution_secondary difmap
_audit_creation_method SHELXL-97
_cell_angle_alpha 90.00
_cell_angle_beta 94.53(8)
_cell_angle_gamma 90.00
_cell_formula_units_Z 4
_cell_length_a 30.677(4)
_cell_length_b 11.020(2)
_cell_length_c 38.639(5)
_cell_measurement_reflns_used 48
_cell_measurement_temperature 293(2)
_cell_measurement_theta_max 18
_cell_measurement_theta_min 12
_cell_volume 13022(4)
_computing_structure_refinement 'SHELXL-97 (Sheldrick, 1997)'
_computing_structure_solution 'SIR-2002 (Burla et al., 2003)'
_diffrn_ambient_temperature 293(2)
_diffrn_measured_fraction_theta_full 0.991
_diffrn_measured_fraction_theta_max 0.991
_diffrn_measurement_device_type 'Philips PW1100 diffractometer'
_diffrn_measurement_method '\q-2\q scans'
_diffrn_radiation_monochromator graphite
_diffrn_radiation_source 'fine-focus sealed tube'
_diffrn_radiation_type CuK\a
_diffrn_radiation_wavelength 1.54178
_diffrn_reflns_av_R_equivalents 0.0277
_diffrn_reflns_av_sigmaI/netI 0.0700
_diffrn_reflns_limit_h_max 32
_diffrn_reflns_limit_h_min -32
_diffrn_reflns_limit_k_max 11
_diffrn_reflns_limit_k_min -1
_diffrn_reflns_limit_l_max 41
_diffrn_reflns_limit_l_min 0
_diffrn_reflns_number 9864
_diffrn_reflns_theta_full 55.14
_diffrn_reflns_theta_max 55.14
_diffrn_reflns_theta_min 6.36
_diffrn_standards_decay_% 10
_diffrn_standards_interval_count 100
_diffrn_standards_number 3
_exptl_absorpt_coefficient_mu 0.935
_exptl_crystal_colour colourless
_exptl_crystal_density_diffrn 1.254
_exptl_crystal_description plate
_exptl_crystal_F_000 5232
_exptl_crystal_size_max 0.35
_exptl_crystal_size_mid 0.25
_exptl_crystal_size_min 0.07
_refine_diff_density_max 0.351
_refine_diff_density_min -0.290
_refine_diff_density_rms 0.066
_refine_ls_abs_structure_details 'Flack H D (1983), Acta Cryst. A39, 876-881'
_refine_ls_abs_structure_Flack 0.7(4)
_refine_ls_extinction_coef 0.00004(3)
_refine_ls_extinction_expression Fc^*^=kFc[1+0.001xFc^2^\l^3^/sin(2\q)]^-1/4^
_refine_ls_extinction_method SHELXL
_refine_ls_goodness_of_fit_ref 0.927
_refine_ls_hydrogen_treatment constr
_refine_ls_matrix_type fullcycle
_refine_ls_number_parameters 1514
_refine_ls_number_reflns 9694
_refine_ls_number_restraints 349
_refine_ls_restrained_S_all 0.918
_refine_ls_R_factor_all 0.1740
_refine_ls_R_factor_gt 0.0878
_refine_ls_shift/su_max 0.125
_refine_ls_shift/su_mean 0.023
_refine_ls_structure_factor_coef Fsqd
_refine_ls_weighting_details 'calc w=1/[\s^2^(Fo^2^)+(0.1684P)^2^+0.0000P] where P=(Fo^2^+2Fc^2^)/3'
_refine_ls_weighting_scheme calc
_refine_ls_wR_factor_gt 0.2153
_refine_ls_wR_factor_ref 0.2639
_reflns_number_gt 4548
_reflns_number_total 9694
_reflns_threshold_expression >2sigma(I)
_cod_data_source_file ja076656a-file003.cif
_cod_data_source_block mc103
_cod_original_cell_volume 13021(3)
_cod_database_code 4110299

loop_
_symmetry_equiv_pos_as_xyz
'x, y, z'
'-x, y, -z'
'x+1/2, y+1/2, z'
'-x+1/2, y+1/2, -z'

loop_
_atom_site_label
_atom_site_type_symbol
_atom_site_fract_x
_atom_site_fract_y
_atom_site_fract_z
_atom_site_U_iso_or_equiv
_atom_site_adp_type
_atom_site_occupancy
_atom_site_symmetry_multiplicity
_atom_site_calc_flag
_atom_site_refinement_flags
_atom_site_disorder_assembly
_atom_site_disorder_group
C01A C 0.5439(4) 0.7898(15) 0.9182(4) 0.113(5) Uani 1 1 d . . .
H01A H 0.5393 0.8601 0.9321 0.169 Uiso 1 1 calc R . .
H01B H 0.5669 0.8057 0.9033 0.169 Uiso 1 1 calc R . .
H01C H 0.5519 0.7222 0.9330 0.169 Uiso 1 1 calc R . .
C0A C 0.5013(4) 0.7599(12) 0.8958(3) 0.086(4) Uani 1 1 d . . .
O0A O 0.4681(2) 0.8139(8) 0.8995(2) 0.099(3) Uani 1 1 d . . .
N_1 N 0.5031(2) 0.6796(9) 0.8703(2) 0.077(3) Uani 1 1 d . . .
H0_1 H 0.5272 0.6408 0.8688 0.092 Uiso 1 1 calc R . .
CA_1 C 0.4672(3) 0.6531(10) 0.8447(3) 0.074(3) Uani 1 1 d D . .
CB1_1 C 0.4749(3) 0.5354(13) 0.8248(3) 0.097(4) Uani 1 1 d D . .
HB1_1 H 0.4818 0.4737 0.8426 0.116 Uiso 1 1 calc R . .
CG1_1 C 0.4366(4) 0.4879(17) 0.8032(4) 0.144(7) Uani 1 1 d DU . .
HG1A_1 H 0.4114 0.4889 0.8165 0.215 Uiso 1 1 calc R . .
HG1B_1 H 0.4424 0.4062 0.7963 0.215 Uiso 1 1 calc R . .
HG1C_1 H 0.4312 0.5378 0.7830 0.215 Uiso 1 1 calc R . .
CG2_1 C 0.5151(4) 0.540(2) 0.8032(4) 0.169(9) Uani 1 1 d DU . .
HG2A_1 H 0.5144 0.4717 0.7877 0.253 Uiso 1 1 calc R . .
HG2B_1 H 0.5413 0.5370 0.8185 0.253 Uiso 1 1 calc R . .
HG2C_1 H 0.5146 0.6138 0.7900 0.253 Uiso 1 1 calc R . .
CB2_1 C 0.4600(4) 0.7627(14) 0.8204(4) 0.124(6) Uani 1 1 d D . .
HB2A_1 H 0.4573 0.8349 0.8339 0.185 Uiso 1 1 calc R . .
HB2B_1 H 0.4338 0.7509 0.8055 0.185 Uiso 1 1 calc R . .
HB2C_1 H 0.4844 0.7708 0.8065 0.185 Uiso 1 1 calc R . .
C_1 C 0.4259(3) 0.6358(10) 0.8636(3) 0.061(3) Uani 1 1 d D . .
O_1 O 0.3904(2) 0.6813(8) 0.85264(17) 0.080(2) Uani 1 1 d . . .
N_2 N 0.4295(2) 0.5644(8) 0.8915(2) 0.065(3) Uani 1 1 d . . .
H0_2 H 0.4551 0.5382 0.8985 0.078 Uiso 1 1 calc R . .
CA_2 C 0.3918(3) 0.5271(8) 0.9111(3) 0.074(4) Uani 1 1 d D . .
CB1_2 C 0.4099(3) 0.4672(10) 0.9452(3) 0.081(3) Uani 1 1 d D . .
HB1_2 H 0.4234 0.3905 0.9389 0.097 Uiso 1 1 calc R . .
CG1_2 C 0.3711(4) 0.4350(14) 0.9663(3) 0.126(6) Uani 1 1 d DU . .
HG1A_2 H 0.3774 0.3611 0.9789 0.189 Uiso 1 1 calc R . .
HG1B_2 H 0.3453 0.4244 0.9509 0.189 Uiso 1 1 calc R . .
HG1C_2 H 0.3665 0.4993 0.9824 0.189 Uiso 1 1 calc R . .
CG2_2 C 0.4443(4) 0.5373(13) 0.9676(3) 0.107(5) Uani 1 1 d DU . .
HG2A_2 H 0.4323 0.6138 0.9742 0.161 Uiso 1 1 calc R . .
HG2B_2 H 0.4693 0.5513 0.9548 0.161 Uiso 1 1 calc R . .
HG2C_2 H 0.4528 0.4912 0.9881 0.161 Uiso 1 1 calc R . .
CB2_2 C 0.3648(3) 0.4379(10) 0.8887(3) 0.081(4) Uani 1 1 d D . .
HB2A_2 H 0.3619 0.4668 0.8651 0.122 Uiso 1 1 calc R . .
HB2B_2 H 0.3364 0.4299 0.8971 0.122 Uiso 1 1 calc R . .
HB2C_2 H 0.3791 0.3603 0.8894 0.122 Uiso 1 1 calc R . .
C_2 C 0.3644(3) 0.6390(10) 0.9179(3) 0.069(3) Uani 1 1 d D . .
O_2 O 0.32467(19) 0.6396(7) 0.91392(18) 0.073(2) Uani 1 1 d . . .
N_3 N 0.3871(2) 0.7389(7) 0.93034(19) 0.059(2) Uani 1 1 d . . .
H0_3 H 0.4152 0.7373 0.9312 0.071 Uiso 1 1 calc R . .
CA_3 C 0.3656(3) 0.8493(10) 0.9423(2) 0.068(3) Uani 1 1 d D . .
CB1_3 C 0.4000(3) 0.9458(10) 0.9510(3) 0.085(4) Uani 1 1 d D . .
HB1_3 H 0.4169 0.9546 0.9306 0.102 Uiso 1 1 calc R . .
CG1_3 C 0.4324(4) 0.9126(14) 0.9817(3) 0.115(5) Uani 1 1 d DU . .
HG1A_3 H 0.4551 0.9728 0.9842 0.173 Uiso 1 1 calc R . .
HG1B_3 H 0.4452 0.8348 0.9776 0.173 Uiso 1 1 calc R . .
HG1C_3 H 0.4174 0.9093 1.0026 0.173 Uiso 1 1 calc R . .
CG2_3 C 0.3802(4) 1.0683(12) 0.9577(4) 0.119(5) Uani 1 1 d DU . .
HG2A_3 H 0.3531 1.0574 0.9682 0.179 Uiso 1 1 calc R . .
HG2B_3 H 0.3749 1.1111 0.9362 0.179 Uiso 1 1 calc R . .
HG2C_3 H 0.4001 1.1141 0.9731 0.179 Uiso 1 1 calc R . .
CB2_3 C 0.3416(3) 0.8158(12) 0.9743(3) 0.085(4) Uani 1 1 d D . .
HB2A_3 H 0.3192 0.7572 0.9679 0.127 Uiso 1 1 calc R . .
HB2B_3 H 0.3286 0.8872 0.9833 0.127 Uiso 1 1 calc R . .
HB2C_3 H 0.3620 0.7819 0.9918 0.127 Uiso 1 1 calc R . .
C_3 C 0.3330(3) 0.8973(10) 0.9123(3) 0.069(3) Uani 1 1 d D . .
O_3 O 0.29387(19) 0.9173(6) 0.91743(19) 0.073(2) Uani 1 1 d . . .
N_4 N 0.3499(2) 0.9163(8) 0.8825(2) 0.063(2) Uani 1 1 d . . .
H0_4 H 0.3764 0.8938 0.8804 0.076 Uiso 1 1 calc R . .
CA_4 C 0.3255(3) 0.9736(9) 0.8532(2) 0.065(3) Uani 1 1 d D . .
CB1_4 C 0.3544(3) 0.9730(12) 0.8228(3) 0.085(4) Uani 1 1 d D . .
HB1_4 H 0.3640 0.8893 0.8194 0.102 Uiso 1 1 calc R . .
CG1_4 C 0.3947(4) 1.0513(14) 0.8288(3) 0.109(5) Uani 1 1 d DU . .
HG1A_4 H 0.3868 1.1351 0.8254 0.164 Uiso 1 1 calc R . .
HG1B_4 H 0.4156 1.0289 0.8127 0.164 Uiso 1 1 calc R . .
HG1C_4 H 0.4073 1.0398 0.8521 0.164 Uiso 1 1 calc R . .
CG2_4 C 0.3287(3) 1.0151(15) 0.7888(3) 0.106(5) Uani 1 1 d DU . .
HG2A_4 H 0.3139 1.0898 0.7929 0.159 Uiso 1 1 calc R . .
HG2B_4 H 0.3077 0.9543 0.7812 0.159 Uiso 1 1 calc R . .
HG2C_4 H 0.3487 1.0275 0.7712 0.159 Uiso 1 1 calc R . .
CB2_4 C 0.3119(4) 1.1001(10) 0.8631(4) 0.098(4) Uani 1 1 d D . .
HB2A_4 H 0.2936 1.0955 0.8821 0.147 Uiso 1 1 calc R . .
HB2B_4 H 0.2959 1.1377 0.8435 0.147 Uiso 1 1 calc R . .
HB2C_4 H 0.3374 1.1474 0.8699 0.147 Uiso 1 1 calc R . .
C_4 C 0.2839(3) 0.8996(10) 0.8432(3) 0.070(3) Uani 1 1 d D . .
O_4 O 0.2473(2) 0.9451(7) 0.83841(19) 0.078(2) Uani 1 1 d . . .
N_5 N 0.2901(2) 0.7790(8) 0.8392(2) 0.061(2) Uani 1 1 d . . .
H0_5 H 0.3159 0.7504 0.8445 0.073 Uiso 1 1 calc R . .
CA_5 C 0.2555(3) 0.6938(9) 0.8265(2) 0.066(3) Uani 1 1 d D . .
CB1_5 C 0.2745(3) 0.5638(10) 0.8280(3) 0.083(4) Uani 1 1 d D . .
HB1_5 H 0.2893 0.5521 0.8512 0.100 Uiso 1 1 calc R . .
CG1_5 C 0.3083(3) 0.5432(15) 0.8017(3) 0.105(5) Uani 1 1 d DU . .
HG1A_5 H 0.3005 0.5899 0.7811 0.158 Uiso 1 1 calc R . .
HG1B_5 H 0.3091 0.4586 0.7958 0.158 Uiso 1 1 calc R . .
HG1C_5 H 0.3366 0.5681 0.8115 0.158 Uiso 1 1 calc R . .
CG2_5 C 0.2390(4) 0.4678(11) 0.8229(4) 0.112(5) Uani 1 1 d DU . .
HG2A_5 H 0.2155 0.4871 0.8370 0.168 Uiso 1 1 calc R . .
HG2B_5 H 0.2509 0.3899 0.8295 0.168 Uiso 1 1 calc R . .
HG2C_5 H 0.2281 0.4657 0.7989 0.168 Uiso 1 1 calc R . .
CB2_5 C 0.2389(4) 0.7294(13) 0.7890(3) 0.092(4) Uani 1 1 d D . .
HB2A_5 H 0.2267 0.8096 0.7890 0.138 Uiso 1 1 calc R . .
HB2B_5 H 0.2168 0.6729 0.7803 0.138 Uiso 1 1 calc R . .
HB2C_5 H 0.2628 0.7276 0.7745 0.138 Uiso 1 1 calc R . .
C_5 C 0.2189(3) 0.7022(10) 0.8500(3) 0.077(4) Uani 1 1 d D . .
O_5 O 0.1788(2) 0.7066(7) 0.83772(19) 0.079(2) Uani 1 1 d . . .
N_6 N 0.2276(2) 0.6950(7) 0.8833(2) 0.064(2) Uani 1 1 d . . .
H0_6 H 0.2546 0.6893 0.8908 0.076 Uiso 1 1 calc R . .
CA_6 C 0.1947(3) 0.6957(8) 0.9097(2) 0.062(3) Uani 1 1 d D . .
CB1_6 C 0.2195(3) 0.6933(10) 0.9463(3) 0.074(3) Uani 1 1 d D . .
HB1_6 H 0.2427 0.7544 0.9463 0.089 Uiso 1 1 calc R . .
CG1_6 C 0.1901(4) 0.7286(14) 0.9745(3) 0.106(5) Uani 1 1 d DU . .
HG1A_6 H 0.1600 0.7174 0.9661 0.160 Uiso 1 1 calc R . .
HG1B_6 H 0.1949 0.8122 0.9806 0.160 Uiso 1 1 calc R . .
HG1C_6 H 0.1966 0.6785 0.9945 0.160 Uiso 1 1 calc R . .
CG2_6 C 0.2411(4) 0.5734(11) 0.9545(3) 0.095(4) Uani 1 1 d DU . .
HG2A_6 H 0.2497 0.5693 0.9790 0.142 Uiso 1 1 calc R . .
HG2B_6 H 0.2665 0.5653 0.9417 0.142 Uiso 1 1 calc R . .
HG2C_6 H 0.2210 0.5089 0.9483 0.142 Uiso 1 1 calc R . .
CB2_6 C 0.1646(3) 0.5862(9) 0.9044(3) 0.075(3) Uani 1 1 d D . .
HB2A_6 H 0.1645 0.5589 0.8808 0.112 Uiso 1 1 calc R . .
HB2B_6 H 0.1354 0.6087 0.9092 0.112 Uiso 1 1 calc R . .
HB2C_6 H 0.1749 0.5221 0.9197 0.112 Uiso 1 1 calc R . .
C_6 C 0.1686(3) 0.8141(8) 0.9058(2) 0.051(3) Uani 1 1 d D . .
O_6 O 0.12808(19) 0.8115(7) 0.9028(2) 0.080(2) Uani 1 1 d . . .
N_7 N 0.1908(2) 0.9173(7) 0.9078(2) 0.059(2) Uani 1 1 d . . .
H0_7 H 0.2189 0.9142 0.9089 0.070 Uiso 1 1 calc R . .
CA_7 C 0.1692(3) 1.0394(9) 0.9082(2) 0.068(3) Uani 1 1 d D . .
CB1_7 C 0.2047(3) 1.1354(9) 0.9082(3) 0.083(4) Uani 1 1 d D . .
HB1_7 H 0.2230 1.1153 0.8893 0.100 Uiso 1 1 calc R . .
CG1_7 C 0.2347(3) 1.1386(12) 0.9418(3) 0.094(4) Uani 1 1 d DU . .
HG1A_7 H 0.2548 1.2052 0.9410 0.140 Uiso 1 1 calc R . .
HG1B_7 H 0.2508 1.0639 0.9443 0.140 Uiso 1 1 calc R . .
HG1C_7 H 0.2174 1.1488 0.9613 0.140 Uiso 1 1 calc R . .
CG2_7 C 0.1848(5) 1.2624(10) 0.9002(4) 0.127(6) Uani 1 1 d DU . .
HG2A_7 H 0.1537 1.2552 0.8955 0.190 Uiso 1 1 calc R . .
HG2B_7 H 0.1972 1.2958 0.8802 0.190 Uiso 1 1 calc R . .
HG2C_7 H 0.1912 1.3148 0.9198 0.190 Uiso 1 1 calc R . .
CB2_7 C 0.1421(4) 1.0474(13) 0.9398(3) 0.093(4) Uani 1 1 d D . .
HB2A_7 H 0.1219 0.9809 0.9394 0.139 Uiso 1 1 calc R . .
HB2B_7 H 0.1263 1.1226 0.9391 0.139 Uiso 1 1 calc R . .
HB2C_7 H 0.1613 1.0438 0.9607 0.139 Uiso 1 1 calc R . .
C_7 C 0.1385(3) 1.0547(11) 0.8742(2) 0.072(3) Uani 1 1 d D . .
O_7 O 0.0996(2) 1.0842(9) 0.8747(2) 0.102(3) Uani 1 1 d . . .
NTA_8 N 0.1572(3) 1.0324(9) 0.8454(2) 0.082(3) Uani 1 1 d D . .
HTA_8 H 0.1829 1.0012 0.8471 0.098 Uiso 1 1 calc R . .
CT1A_8 C 0.1367(4) 1.0573(13) 0.8102(3) 0.101(5) Uani 1 1 d D . .
HT1A_8 H 0.1110 1.1091 0.8118 0.121 Uiso 1 1 calc R . .
CT2A_8 C 0.1705(5) 1.124(2) 0.7912(4) 0.167(9) Uani 1 1 d DU . .
HT2A_8 H 0.1817 1.1913 0.8051 0.250 Uiso 1 1 calc R . .
HT2B_8 H 0.1572 1.1542 0.7695 0.250 Uiso 1 1 calc R . .
HT2C_8 H 0.1940 1.0702 0.7869 0.250 Uiso 1 1 calc R . .
CT3A_8 C 0.1230(6) 0.9388(15) 0.7938(4) 0.171(9) Uani 1 1 d DU . .
HT3A_8 H 0.1422 0.9186 0.7762 0.257 Uiso 1 1 calc R . .
HT3B_8 H 0.0935 0.9454 0.7834 0.257 Uiso 1 1 calc R . .
HT3C_8 H 0.1243 0.8763 0.8111 0.257 Uiso 1 1 calc R . .
C01B_10 C -0.0438(4) 1.1774(16) 0.5850(4) 0.138(7) Uani 1 1 d . . .
H01A_10 H -0.0393 1.2492 0.5716 0.207 Uiso 1 1 calc R . .
H01B_10 H -0.0669 1.1913 0.5999 0.207 Uiso 1 1 calc R . .
H01C_10 H -0.0515 1.1111 0.5696 0.207 Uiso 1 1 calc R . .
C0B_10 C -0.0035(3) 1.1480(12) 0.6061(4) 0.089(4) Uani 1 1 d . . .
O0B_10 O 0.0317(2) 1.2050(8) 0.6009(3) 0.108(3) Uani 1 1 d . . .
N_11 N -0.0038(3) 1.0632(9) 0.6319(2) 0.085(3) Uani 1 1 d . . .
H0_11 H -0.0271 1.0207 0.6334 0.102 Uiso 1 1 calc R . .
CA_11 C 0.0335(3) 1.0415(10) 0.6566(3) 0.080(4) Uani 1 1 d D . .
CB1_11 C 0.0231(3) 0.9196(13) 0.6745(3) 0.100(5) Uani 1 1 d D . .
HB1_11 H 0.0132 0.8621 0.6562 0.120 Uiso 1 1 calc R . .
CG1_11 C -0.0128(4) 0.932(2) 0.6983(4) 0.192(12) Uani 1 1 d DU . .
HG1A_11 H -0.0102 0.8683 0.7154 0.288 Uiso 1 1 calc R . .
HG1B_11 H -0.0406 0.9249 0.6851 0.288 Uiso 1 1 calc R . .
HG1C_11 H -0.0108 1.0091 0.7096 0.288 Uiso 1 1 calc R . .
CG2_11 C 0.0638(4) 0.8646(17) 0.6946(3) 0.131(6) Uani 1 1 d DU . .
HG2A_11 H 0.0747 0.9199 0.7124 0.197 Uiso 1 1 calc R . .
HG2B_11 H 0.0860 0.8504 0.6788 0.197 Uiso 1 1 calc R . .
HG2C_11 H 0.0561 0.7892 0.7049 0.197 Uiso 1 1 calc R . .
CB2_11 C 0.0412(4) 1.1454(14) 0.6820(4) 0.122(6) Uani 1 1 d D . .
HB2A_11 H 0.0336 1.2205 0.6704 0.183 Uiso 1 1 calc R . .
HB2B_11 H 0.0715 1.1471 0.6904 0.183 Uiso 1 1 calc R . .
HB2C_11 H 0.0234 1.1344 0.7011 0.183 Uiso 1 1 calc R . .
C_11 C 0.0746(3) 1.0261(9) 0.6370(3) 0.063(3) Uani 1 1 d D . .
O_11 O 0.10988(19) 1.0694(7) 0.64754(18) 0.072(2) Uani 1 1 d . . .
N_12 N 0.0704(3) 0.9561(8) 0.6086(2) 0.067(2) Uani 1 1 d . . .
H0_12 H 0.0448 0.9314 0.6012 0.080 Uiso 1 1 calc R . .
CA_12 C 0.1076(3) 0.9199(10) 0.5898(2) 0.067(3) Uani 1 1 d D . .
CB1_12 C 0.0900(3) 0.8580(11) 0.5550(2) 0.076(3) Uani 1 1 d D . .
HB1_12 H 0.0762 0.7821 0.5615 0.091 Uiso 1 1 calc R . .
CG1_12 C 0.1263(4) 0.8225(13) 0.5329(3) 0.104(5) Uani 1 1 d DU . .
HG1A_12 H 0.1151 0.8179 0.5090 0.156 Uiso 1 1 calc R . .
HG1B_12 H 0.1378 0.7448 0.5402 0.156 Uiso 1 1 calc R . .
HG1C_12 H 0.1492 0.8822 0.5353 0.156 Uiso 1 1 calc R . .
CG2_12 C 0.0548(4) 0.9297(13) 0.5332(3) 0.112(5) Uani 1 1 d DU . .
HG2A_12 H 0.0596 1.0150 0.5368 0.168 Uiso 1 1 calc R . .
HG2B_12 H 0.0265 0.9082 0.5402 0.168 Uiso 1 1 calc R . .
HG2C_12 H 0.0563 0.9107 0.5091 0.168 Uiso 1 1 calc R . .
CB2_12 C 0.1352(3) 0.8268(10) 0.6114(3) 0.080(4) Uani 1 1 d D . .
HB2A_12 H 0.1226 0.8133 0.6330 0.120 Uiso 1 1 calc R . .
HB2B_12 H 0.1645 0.8571 0.6159 0.120 Uiso 1 1 calc R . .
HB2C_12 H 0.1359 0.7517 0.5989 0.120 Uiso 1 1 calc R . .
C_12 C 0.1345(3) 1.0322(10) 0.5830(3) 0.063(3) Uani 1 1 d D . .
O_12 O 0.1743(2) 1.0258(7) 0.58537(19) 0.074(2) Uani 1 1 d . . .
N_13 N 0.1126(2) 1.1308(8) 0.5707(2) 0.071(3) Uani 1 1 d . . .
H0_13 H 0.0845 1.1298 0.5697 0.085 Uiso 1 1 calc R . .
CA_13 C 0.1346(3) 1.2406(9) 0.5590(2) 0.064(3) Uani 1 1 d D . .
CB1_13 C 0.0997(3) 1.3383(9) 0.5517(3) 0.075(3) Uani 1 1 d D . .
HB1_13 H 0.0845 1.3454 0.5730 0.090 Uiso 1 1 calc R . .
CG1_13 C 0.1194(4) 1.4658(11) 0.5455(4) 0.114(5) Uani 1 1 d DU . .
HG1A_13 H 0.1389 1.4880 0.5652 0.171 Uiso 1 1 calc R . .
HG1B_13 H 0.0963 1.5243 0.5425 0.171 Uiso 1 1 calc R . .
HG1C_13 H 0.1353 1.4637 0.5251 0.171 Uiso 1 1 calc R . .
CG2_13 C 0.0644(4) 1.3108(15) 0.5227(3) 0.121(6) Uani 1 1 d DU . .
HG2A_13 H 0.0403 1.3654 0.5243 0.181 Uiso 1 1 calc R . .
HG2B_13 H 0.0545 1.2287 0.5249 0.181 Uiso 1 1 calc R . .
HG2C_13 H 0.0762 1.3209 0.5006 0.181 Uiso 1 1 calc R . .
CB2_13 C 0.1594(4) 1.2124(14) 0.5262(3) 0.095(4) Uani 1 1 d D . .
HB2A_13 H 0.1807 1.1500 0.5315 0.143 Uiso 1 1 calc R . .
HB2B_13 H 0.1737 1.2845 0.5190 0.143 Uiso 1 1 calc R . .
HB2C_13 H 0.1389 1.1853 0.5077 0.143 Uiso 1 1 calc R . .
C_13 C 0.1689(3) 1.2805(9) 0.5872(2) 0.058(3) Uani 1 1 d D . .
O_13 O 0.2053(2) 1.3055(7) 0.58273(18) 0.071(2) Uani 1 1 d . . .
N_14 N 0.1510(2) 1.3027(8) 0.6176(2) 0.065(3) Uani 1 1 d . . .
H0_14 H 0.1241 1.2829 0.6194 0.077 Uiso 1 1 calc R . .
CA_14 C 0.1760(3) 1.3601(9) 0.6481(3) 0.071(3) Uani 1 1 d D . .
CB1_14 C 0.1470(3) 1.3551(12) 0.6796(3) 0.088(4) Uani 1 1 d D . .
HB1_14 H 0.1377 1.2708 0.6822 0.105 Uiso 1 1 calc R . .
CG1_14 C 0.1721(4) 1.3929(15) 0.7133(3) 0.109(5) Uani 1 1 d DU . .
HG1A_14 H 0.1767 1.4791 0.7132 0.163 Uiso 1 1 calc R . .
HG1B_14 H 0.1998 1.3522 0.7155 0.163 Uiso 1 1 calc R . .
HG1C_14 H 0.1556 1.3714 0.7324 0.163 Uiso 1 1 calc R . .
CG2_14 C 0.1059(3) 1.4329(13) 0.6727(4) 0.105(5) Uani 1 1 d DU . .
HG2A_14 H 0.0905 1.4366 0.6934 0.158 Uiso 1 1 calc R . .
HG2B_14 H 0.0873 1.3974 0.6543 0.158 Uiso 1 1 calc R . .
HG2C_14 H 0.1141 1.5133 0.6662 0.158 Uiso 1 1 calc R . .
CB2_14 C 0.1898(4) 1.4909(10) 0.6403(4) 0.100(4) Uani 1 1 d D . .
HB2A_14 H 0.1948 1.4981 0.6162 0.150 Uiso 1 1 calc R . .
HB2B_14 H 0.2162 1.5104 0.6542 0.150 Uiso 1 1 calc R . .
HB2C_14 H 0.1670 1.5458 0.6457 0.150 Uiso 1 1 calc R . .
C_14 C 0.2172(3) 1.2804(13) 0.6581(3) 0.079(4) Uani 1 1 d D . .
O_14 O 0.2533(2) 1.3239(7) 0.6633(2) 0.081(2) Uani 1 1 d . . .
N_15 N 0.2103(2) 1.1591(8) 0.6609(2) 0.066(2) Uani 1 1 d . . .
H0_15 H 0.1846 1.1304 0.6552 0.079 Uiso 1 1 calc R . .
CA_15 C 0.2461(3) 1.0746(9) 0.6737(2) 0.066(3) Uani 1 1 d D . .
CB1_15 C 0.2252(3) 0.9460(9) 0.6725(3) 0.079(4) Uani 1 1 d D . .
HB1_15 H 0.2108 0.9360 0.6491 0.095 Uiso 1 1 calc R . .
CG1_15 C 0.2599(4) 0.8473(12) 0.6769(4) 0.115(5) Uani 1 1 d DU . .
HG1A_15 H 0.2694 0.8390 0.7011 0.172 Uiso 1 1 calc R . .
HG1B_15 H 0.2844 0.8689 0.6642 0.172 Uiso 1 1 calc R . .
HG1C_15 H 0.2478 0.7718 0.6683 0.172 Uiso 1 1 calc R . .
CG2_15 C 0.1906(3) 0.9233(13) 0.6977(3) 0.102(5) Uani 1 1 d DU . .
HG2A_15 H 0.1972 0.8496 0.7103 0.152 Uiso 1 1 calc R . .
HG2B_15 H 0.1624 0.9163 0.6851 0.152 Uiso 1 1 calc R . .
HG2C_15 H 0.1902 0.9899 0.7137 0.152 Uiso 1 1 calc R . .
CB2_15 C 0.2628(3) 1.1128(13) 0.7097(3) 0.084(4) Uani 1 1 d D . .
HB2A_15 H 0.2701 1.1975 0.7097 0.127 Uiso 1 1 calc R . .
HB2B_15 H 0.2884 1.0664 0.7170 0.127 Uiso 1 1 calc R . .
HB2C_15 H 0.2406 1.0988 0.7254 0.127 Uiso 1 1 calc R . .
C_15 C 0.2821(3) 1.0823(10) 0.6493(3) 0.063(3) Uani 1 1 d D . .
O_15 O 0.3204(2) 1.0843(8) 0.6608(2) 0.086(3) Uani 1 1 d . . .
N_16 N 0.2709(2) 1.0772(7) 0.6151(2) 0.064(2) Uani 1 1 d . . .
H0_16 H 0.2435 1.0760 0.6082 0.077 Uiso 1 1 calc R . .
CA_16 C 0.3034(3) 1.0737(9) 0.5883(3) 0.068(3) Uani 1 1 d D . .
CB1_16 C 0.2780(3) 1.0763(10) 0.5526(2) 0.070(3) Uani 1 1 d D . .
HB1_16 H 0.2549 1.1374 0.5532 0.084 Uiso 1 1 calc R . .
CG1_16 C 0.2564(4) 0.9545(11) 0.5436(4) 0.107(5) Uani 1 1 d DU . .
HG1A_16 H 0.2371 0.9628 0.5230 0.161 Uiso 1 1 calc R . .
HG1B_16 H 0.2401 0.9287 0.5625 0.161 Uiso 1 1 calc R . .
HG1C_16 H 0.2785 0.8954 0.5398 0.161 Uiso 1 1 calc R . .
CG2_16 C 0.3069(4) 1.1110(14) 0.5235(3) 0.107(5) Uani 1 1 d DU . .
HG2A_16 H 0.3367 1.0902 0.5303 0.160 Uiso 1 1 calc R . .
HG2B_16 H 0.3047 1.1967 0.5193 0.160 Uiso 1 1 calc R . .
HG2C_16 H 0.2973 1.0678 0.5027 0.160 Uiso 1 1 calc R . .
CB2_16 C 0.3330(4) 0.9635(10) 0.5929(4) 0.096(4) Uani 1 1 d D . .
HB2A_16 H 0.3496 0.9680 0.6150 0.144 Uiso 1 1 calc R . .
HB2B_16 H 0.3526 0.9617 0.5747 0.144 Uiso 1 1 calc R . .
HB2C_16 H 0.3156 0.8910 0.5919 0.144 Uiso 1 1 calc R . .
C_16 C 0.3314(3) 1.1912(9) 0.5935(3) 0.072(4) Uani 1 1 d D . .
O_16 O 0.3711(2) 1.1905(7) 0.5950(2) 0.087(2) Uani 1 1 d . . .
N_17 N 0.3091(2) 1.2966(7) 0.59195(19) 0.056(2) Uani 1 1 d . . .
H0_17 H 0.2810 1.2956 0.5910 0.067 Uiso 1 1 calc R . .
CA_17 C 0.3326(3) 1.4150(11) 0.5919(3) 0.078(4) Uani 1 1 d D . .
CB1_17 C 0.2996(3) 1.5152(9) 0.5932(3) 0.076(3) Uani 1 1 d D . .
HB1_17 H 0.2811 1.4950 0.6119 0.092 Uiso 1 1 calc R . .
CG1_17 C 0.3181(4) 1.6405(11) 0.6010(4) 0.122(6) Uani 1 1 d DU . .
HG1A_17 H 0.3338 1.6404 0.6236 0.183 Uiso 1 1 calc R . .
HG1B_17 H 0.2947 1.6983 0.6007 0.183 Uiso 1 1 calc R . .
HG1C_17 H 0.3377 1.6621 0.5838 0.183 Uiso 1 1 calc R . .
CG2_17 C 0.2690(4) 1.5266(14) 0.5596(3) 0.115(5) Uani 1 1 d DU . .
HG2A_17 H 0.2821 1.4871 0.5408 0.172 Uiso 1 1 calc R . .
HG2B_17 H 0.2644 1.6108 0.5541 0.172 Uiso 1 1 calc R . .
HG2C_17 H 0.2415 1.4890 0.5630 0.172 Uiso 1 1 calc R . .
CB2_17 C 0.3591(3) 1.4261(13) 0.5606(3) 0.090(4) Uani 1 1 d D . .
HB2A_17 H 0.3893 1.4101 0.5674 0.135 Uiso 1 1 calc R . .
HB2B_17 H 0.3561 1.5066 0.5513 0.135 Uiso 1 1 calc R . .
HB2C_17 H 0.3486 1.3684 0.5433 0.135 Uiso 1 1 calc R . .
C_17 C 0.3636(3) 1.4219(11) 0.6250(3) 0.088(4) Uani 1 1 d D . .
O_17 O 0.4015(2) 1.4529(10) 0.6243(2) 0.109(3) Uani 1 1 d . . .
NTB_18 N 0.3447(3) 1.4019(10) 0.6546(2) 0.086(3) Uani 1 1 d D . .
HTB_18 H 0.3184 1.3748 0.6532 0.104 Uiso 1 1 calc R . .
CT1B_18 C 0.3667(4) 1.4239(17) 0.6897(3) 0.135(7) Uani 1 1 d D . .
HT1B_18 H 0.3924 1.4755 0.6877 0.162 Uiso 1 1 calc R . .
CT2B_18 C 0.3341(5) 1.489(3) 0.7111(4) 0.210(13) Uani 1 1 d DU . .
HT2A_18 H 0.3104 1.5204 0.6959 0.315 Uiso 1 1 calc R . .
HT2B_18 H 0.3485 1.5556 0.7235 0.315 Uiso 1 1 calc R . .
HT2C_18 H 0.3229 1.4337 0.7273 0.315 Uiso 1 1 calc R . .
CT3B_18 C 0.3810(7) 1.3026(19) 0.7049(5) 0.208(12) Uani 1 1 d DU . .
HT3A_18 H 0.3561 1.2605 0.7125 0.312 Uiso 1 1 calc R . .
HT3B_18 H 0.4021 1.3151 0.7242 0.312 Uiso 1 1 calc R . .
HT3C_18 H 0.3939 1.2552 0.6875 0.312 Uiso 1 1 calc R . .
OS_21 O 0.0349(3) 0.8826(9) 0.9025(3) 0.122(3) Uani 1 1 d D . .
HS_21 H 0.0575 0.9047 0.8944 0.184 Uiso 1 1 calc R . .
C1_21 C 0.0349(3) 0.7515(12) 0.9056(4) 0.104(5) Uani 1 1 d D . .
H1_21 H 0.0622 0.7189 0.8979 0.125 Uiso 1 1 calc R . .
C2_21 C -0.0018(4) 0.7117(11) 0.8820(4) 0.121(6) Uani 1 1 d D . .
F1_21 F -0.0394(2) 0.7550(10) 0.8893(3) 0.174(5) Uani 1 1 d D . .
F2_21 F 0.0042(4) 0.7376(12) 0.8496(3) 0.181(5) Uani 1 1 d D . .
F3_21 F -0.0043(3) 0.5948(9) 0.8849(4) 0.193(6) Uani 1 1 d D . .
C3_21 C 0.0324(4) 0.7247(15) 0.9432(4) 0.140(7) Uani 1 1 d D . .
F4_21 F -0.0038(3) 0.7556(12) 0.9569(2) 0.166(4) Uani 1 1 d D . .
F5_21 F 0.0642(3) 0.7789(13) 0.9628(2) 0.179(5) Uani 1 1 d D . .
F6_21 F 0.0384(5) 0.6069(11) 0.9486(3) 0.199(6) Uani 1 1 d D . .
OS_31 O 0.1282(5) 0.604(2) 0.7831(5) 0.186(12) Uani 0.60 1 d PD A 1
HS_31 H 0.1515 0.5930 0.7946 0.279 Uiso 0.60 1 calc PR A 1
OS'_31 O 0.0919(6) 0.657(2) 0.8323(5) 0.111(8) Uani 0.40 1 d PD A 2
HS'_31 H 0.1159 0.6564 0.8433 0.167 Uiso 0.40 1 calc PR A 2
C1_31 C 0.0924(5) 0.5720(14) 0.8035(3) 0.120(5) Uani 1 1 d D . .
H1_31 H 0.0922 0.6234 0.8242 0.145 Uiso 0.60 1 calc PR A 1
H1_31 H 0.1186 0.5872 0.7911 0.145 Uiso 0.40 1 calc PR A 2
C2_31 C 0.0530(6) 0.5949(17) 0.7793(4) 0.189(11) Uani 1 1 d D A .
F1_31 F 0.0481(4) 0.7112(14) 0.7736(3) 0.217(6) Uani 1 1 d D . .
F2_31 F 0.0167(3) 0.5554(18) 0.7931(4) 0.252(9) Uani 1 1 d D . .
F3_31 F 0.0569(4) 0.5462(15) 0.7484(3) 0.218(7) Uani 1 1 d D . .
C3_31 C 0.0913(6) 0.4418(16) 0.8129(5) 0.193(11) Uani 1 1 d D A .
F4_31 F 0.1293(5) 0.4188(13) 0.8308(5) 0.287(10) Uani 1 1 d D . .
F5_31 F 0.0634(6) 0.4186(17) 0.8354(5) 0.302(11) Uani 1 1 d D . .
F6_31 F 0.0845(6) 0.3632(12) 0.7889(5) 0.290(10) Uani 1 1 d D . .
OS_41 O 0.4682(3) 1.2820(10) 0.5955(3) 0.142(4) Uani 1 1 d D . .
HS_41 H 0.4471 1.3081 0.6050 0.213 Uiso 1 1 calc R . .
C1_41 C 0.4657(4) 1.1527(13) 0.5935(3) 0.109(5) Uani 1 1 d D . .
H1_41 H 0.4377 1.1259 0.6014 0.131 Uiso 1 1 calc R . .
C2_41 C 0.5022(4) 1.0967(13) 0.6160(4) 0.116(5) Uani 1 1 d D . .
F1_41 F 0.5407(2) 1.1420(10) 0.6099(3) 0.148(4) Uani 1 1 d D . .
F2_41 F 0.4986(3) 1.1244(12) 0.6489(3) 0.179(5) Uani 1 1 d D . .
F3_41 F 0.5053(4) 0.9778(9) 0.6121(4) 0.195(6) Uani 1 1 d D . .
C3_41 C 0.4677(4) 1.1188(13) 0.5572(4) 0.113(5) Uani 1 1 d D . .
F4_41 F 0.5047(3) 1.1413(11) 0.5430(2) 0.160(4) Uani 1 1 d D . .
F5_41 F 0.4368(3) 1.1725(13) 0.5366(3) 0.186(5) Uani 1 1 d D . .
F6_41 F 0.4629(4) 1.0024(10) 0.5502(3) 0.206(6) Uani 1 1 d D . .
OS_51 O 0.3720(4) 0.9805(16) 0.7109(3) 0.118(5) Uani 0.65 1 d PD B 3
HS_51 H 0.3507 0.9582 0.6984 0.176 Uiso 0.65 1 calc PR B 3
OS'_51 O 0.4103(7) 1.014(3) 0.6611(7) 0.142(14) Uani 0.35 1 d PD B 4
HS'_51 H 0.3858 1.0400 0.6552 0.213 Uiso 0.35 1 calc PR B 4
C1_51 C 0.4098(4) 0.9562(16) 0.6947(4) 0.123(6) Uani 1 1 d D . .
H1_51 H 0.4118 1.0050 0.6737 0.148 Uiso 0.65 1 calc PR B 3
H1_51 H 0.3830 0.9807 0.7050 0.148 Uiso 0.35 1 calc PR B 4
C2_51 C 0.4469(5) 0.9774(18) 0.7203(5) 0.223(14) Uani 1 1 d D B .
F1_51 F 0.4427(4) 0.9218(15) 0.7497(3) 0.223(7) Uani 1 1 d D . .
F2_51 F 0.4538(5) 1.0957(15) 0.7236(4) 0.251(8) Uani 1 1 d D . .
F3_51 F 0.4829(3) 0.9393(17) 0.7068(4) 0.235(7) Uani 1 1 d D . .
C3_51 C 0.4069(6) 0.8251(19) 0.6869(6) 0.240(15) Uani 1 1 d D B .
F4_51 F 0.3697(5) 0.7999(15) 0.6683(6) 0.329(12) Uani 1 1 d D . .
F5_51 F 0.4379(6) 0.792(2) 0.6660(6) 0.324(12) Uani 1 1 d D . .
F6_51 F 0.4095(6) 0.7523(15) 0.7150(6) 0.350(14) Uani 1 1 d D . .

loop_
_atom_site_aniso_label
_atom_site_aniso_U_11
_atom_site_aniso_U_22
_atom_site_aniso_U_33
_atom_site_aniso_U_23
_atom_site_aniso_U_13
_atom_site_aniso_U_12
C01A 0.077(8) 0.123(13) 0.135(12) -0.059(11) -0.015(8) 0.003(9)
C0A 0.072(8) 0.072(9) 0.112(10) -0.002(8) 0.004(7) 0.010(7)
O0A 0.064(5) 0.077(6) 0.158(8) -0.026(6) 0.014(5) 0.014(5)
N_1 0.045(5) 0.093(8) 0.092(7) -0.014(6) -0.002(5) 0.020(5)
CA_1 0.062(7) 0.077(9) 0.083(8) 0.007(7) 0.000(6) 0.005(7)
CB1_1 0.089(9) 0.124(13) 0.080(9) -0.005(9) 0.018(7) 0.011(9)
CG1_1 0.072(8) 0.186(18) 0.168(15) -0.077(15) -0.022(9) 0.015(11)
CG2_1 0.080(9) 0.26(3) 0.173(15) -0.091(18) 0.037(10) -0.035(13)
CB2_1 0.071(8) 0.152(15) 0.146(13) 0.072(12) 0.002(8) -0.003(9)
C_1 0.033(5) 0.071(8) 0.078(7) -0.005(7) -0.006(5) 0.014(5)
O_1 0.069(5) 0.099(7) 0.071(5) 0.008(5) 0.003(4) 0.022(5)
N_2 0.048(5) 0.070(7) 0.077(6) 0.003(5) -0.006(4) 0.022(5)
CA_2 0.042(6) 0.040(6) 0.138(11) 0.013(7) 0.000(6) 0.011(5)
CB1_2 0.099(9) 0.054(8) 0.090(9) 0.009(7) 0.013(7) 0.012(7)
CG1_2 0.156(13) 0.120(13) 0.109(11) 0.047(10) 0.049(10) 0.053(12)
CG2_2 0.112(10) 0.106(11) 0.099(10) 0.021(9) -0.019(8) 0.015(10)
CB2_2 0.070(7) 0.049(7) 0.123(10) -0.004(7) 0.000(7) 0.003(6)
C_2 0.073(7) 0.071(8) 0.062(7) 0.014(7) -0.006(6) -0.006(7)
O_2 0.051(4) 0.084(6) 0.084(5) -0.004(5) -0.002(4) 0.006(4)
N_3 0.046(5) 0.056(6) 0.074(6) 0.007(5) 0.004(4) 0.019(4)
CA_3 0.064(6) 0.066(8) 0.075(7) 0.004(7) 0.017(6) 0.002(6)
CB1_3 0.056(6) 0.079(9) 0.117(10) -0.033(8) -0.011(6) 0.008(7)
CG1_3 0.077(8) 0.126(13) 0.135(12) -0.033(11) -0.041(8) 0.013(9)
CG2_3 0.094(9) 0.100(12) 0.159(14) -0.034(11) -0.014(9) 0.014(9)
CB2_3 0.082(8) 0.088(9) 0.086(8) 0.002(8) 0.016(7) 0.028(7)
C_3 0.055(6) 0.055(7) 0.093(8) -0.004(7) -0.018(6) 0.008(6)
O_3 0.052(4) 0.057(5) 0.108(6) 0.004(4) 0.000(4) 0.003(4)
N_4 0.052(5) 0.063(6) 0.075(6) 0.014(5) 0.003(4) 0.006(5)
CA_4 0.058(6) 0.059(7) 0.076(7) 0.021(6) -0.012(6) 0.014(6)
CB1_4 0.058(6) 0.103(10) 0.094(9) 0.024(8) 0.004(6) -0.012(7)
CG1_4 0.087(8) 0.134(14) 0.107(10) 0.011(10) 0.011(8) -0.038(9)
CG2_4 0.066(7) 0.158(15) 0.094(9) 0.042(10) -0.002(7) 0.013(9)
CB2_4 0.082(8) 0.066(9) 0.144(12) 0.014(9) -0.006(8) -0.001(7)
C_4 0.066(7) 0.063(8) 0.083(8) 0.007(7) 0.005(6) 0.002(6)
O_4 0.057(4) 0.079(6) 0.098(5) 0.015(5) 0.003(4) 0.013(4)
N_5 0.046(4) 0.072(7) 0.064(6) 0.004(5) -0.002(4) 0.001(5)
CA_5 0.054(6) 0.064(8) 0.077(8) 0.005(6) -0.005(6) -0.010(6)
CB1_5 0.074(7) 0.086(10) 0.091(9) -0.022(8) 0.015(7) -0.007(7)
CG1_5 0.075(8) 0.159(15) 0.080(8) -0.025(10) 0.003(7) -0.006(9)
CG2_5 0.087(9) 0.072(9) 0.174(14) -0.046(10) -0.002(9) 0.010(8)
CB2_5 0.081(8) 0.122(12) 0.072(8) -0.015(8) 0.000(6) -0.011(8)
C_5 0.071(7) 0.058(8) 0.096(9) -0.019(7) -0.025(7) 0.013(6)
O_5 0.059(4) 0.077(6) 0.098(6) 0.002(5) -0.007(4) -0.006(4)
N_6 0.056(5) 0.055(6) 0.079(6) 0.006(5) 0.001(5) 0.002(4)
CA_6 0.049(6) 0.052(7) 0.083(8) 0.003(6) 0.003(6) 0.000(5)
CB1_6 0.062(7) 0.070(8) 0.091(9) 0.024(7) 0.010(6) 0.011(6)
CG1_6 0.129(11) 0.110(12) 0.080(9) 0.008(9) 0.009(8) 0.034(10)
CG2_6 0.091(8) 0.093(11) 0.099(9) 0.032(9) 0.003(7) 0.010(8)
CB2_6 0.071(7) 0.055(8) 0.097(9) 0.003(7) 0.002(6) 0.002(6)
C_6 0.055(6) 0.045(6) 0.054(6) -0.007(5) 0.011(5) 0.017(5)
O_6 0.050(4) 0.069(5) 0.121(6) 0.003(5) 0.009(4) 0.004(4)
N_7 0.046(5) 0.045(6) 0.082(6) 0.009(5) -0.005(4) 0.005(4)
CA_7 0.069(7) 0.058(7) 0.077(8) 0.005(6) 0.010(6) 0.025(6)
CB1_7 0.064(7) 0.049(7) 0.135(11) -0.020(8) -0.007(7) 0.000(6)
CG1_7 0.079(8) 0.084(9) 0.115(10) -0.033(9) -0.011(7) 0.001(8)
CG2_7 0.156(14) 0.047(8) 0.169(15) 0.022(9) -0.040(11) 0.015(9)
CB2_7 0.089(8) 0.097(10) 0.092(9) -0.016(8) 0.003(7) 0.034(8)
C_7 0.070(7) 0.085(9) 0.060(7) -0.003(7) 0.006(6) 0.016(7)
O_7 0.067(5) 0.135(8) 0.102(6) -0.009(6) -0.007(4) 0.048(6)
NTA_8 0.059(5) 0.096(8) 0.089(7) 0.015(6) -0.010(5) 0.032(6)
CT1A_8 0.080(8) 0.121(13) 0.099(10) -0.004(10) -0.005(7) 0.039(9)
CT2A_8 0.130(12) 0.26(3) 0.113(12) 0.084(15) 0.014(10) 0.081(16)
CT3A_8 0.214(19) 0.136(17) 0.147(15) -0.035(14) -0.089(14) 0.023(15)
C01B_10 0.068(8) 0.129(14) 0.215(18) 0.068(14) -0.002(10) 0.008(9)
C0B_10 0.044(6) 0.081(9) 0.144(12) -0.014(9) 0.007(7) -0.012(7)
O0B_10 0.069(5) 0.084(7) 0.177(9) 0.016(6) 0.038(5) -0.008(5)
N_11 0.070(6) 0.073(7) 0.114(8) 0.017(7) 0.026(6) -0.017(6)
CA_11 0.052(6) 0.094(10) 0.094(9) 0.010(8) 0.005(6) -0.020(7)
CB1_11 0.068(7) 0.151(14) 0.081(8) 0.018(10) 0.003(6) -0.023(9)
CG1_11 0.084(10) 0.33(3) 0.174(16) 0.04(2) 0.051(11) -0.034(16)
CG2_11 0.093(9) 0.190(18) 0.110(11) 0.036(13) 0.007(8) -0.006(12)
CB2_11 0.095(9) 0.149(15) 0.128(12) -0.081(12) 0.051(9) -0.043(10)
C_11 0.047(6) 0.051(7) 0.091(8) 0.009(7) 0.003(6) -0.009(5)
O_11 0.054(4) 0.072(5) 0.090(5) -0.007(4) 0.001(4) -0.025(4)
N_12 0.061(5) 0.067(6) 0.073(6) 0.003(5) 0.012(5) -0.008(5)
CA_12 0.048(5) 0.085(9) 0.068(7) 0.004(7) 0.011(5) -0.009(6)
CB1_12 0.056(6) 0.086(9) 0.083(8) -0.012(7) -0.003(6) -0.021(6)
CG1_12 0.094(9) 0.100(11) 0.119(11) -0.045(10) 0.024(8) -0.022(9)
CG2_12 0.133(12) 0.094(11) 0.107(11) -0.040(9) 0.004(9) -0.020(10)
CB2_12 0.070(7) 0.061(8) 0.113(10) 0.009(8) 0.024(7) -0.003(6)
C_12 0.037(5) 0.072(8) 0.081(7) -0.006(7) 0.012(5) -0.020(6)
O_12 0.053(4) 0.065(5) 0.104(6) -0.004(5) 0.008(4) -0.006(4)
N_13 0.043(5) 0.065(6) 0.104(7) 0.019(6) -0.001(5) 0.010(5)
CA_13 0.045(5) 0.060(7) 0.085(8) 0.013(6) -0.007(5) -0.027(5)
CB1_13 0.069(7) 0.050(7) 0.105(9) 0.011(7) 0.005(6) 0.009(6)
CG1_13 0.097(9) 0.091(11) 0.155(13) 0.056(10) 0.012(9) -0.014(9)
CG2_13 0.090(9) 0.150(15) 0.117(11) 0.060(11) -0.029(8) -0.004(10)
CB2_13 0.081(8) 0.141(13) 0.065(8) -0.009(9) 0.010(6) -0.015(9)
C_13 0.053(6) 0.060(7) 0.063(7) 0.013(6) 0.018(5) -0.004(6)
O_13 0.057(4) 0.071(5) 0.088(5) 0.000(4) 0.018(4) -0.017(4)
N_14 0.046(5) 0.067(6) 0.079(6) 0.001(5) -0.006(4) -0.016(5)
CA_14 0.055(6) 0.043(7) 0.115(10) -0.008(7) 0.011(6) 0.008(5)
CB1_14 0.064(7) 0.095(10) 0.106(9) -0.039(8) 0.011(7) 0.015(7)
CG1_14 0.108(10) 0.140(13) 0.078(8) -0.024(10) 0.010(7) 0.018(10)
CG2_14 0.064(7) 0.107(11) 0.145(12) -0.013(10) 0.007(7) 0.026(8)
CB2_14 0.108(10) 0.049(8) 0.143(12) -0.011(8) 0.011(9) 0.000(7)
C_14 0.038(6) 0.136(13) 0.064(7) -0.011(8) 0.011(5) -0.013(7)
O_14 0.058(5) 0.071(5) 0.112(6) -0.006(5) -0.012(4) -0.008(4)
N_15 0.057(5) 0.048(6) 0.091(7) 0.002(5) -0.007(5) -0.007(5)
CA_15 0.050(6) 0.081(9) 0.066(7) 0.009(7) 0.001(5) 0.002(6)
CB1_15 0.060(7) 0.065(8) 0.110(10) 0.019(7) -0.007(6) -0.003(6)
CG1_15 0.099(9) 0.091(11) 0.157(14) 0.026(11) 0.024(9) 0.020(9)
CG2_15 0.075(8) 0.100(11) 0.133(11) 0.029(10) 0.026(8) -0.008(8)
CB2_15 0.051(6) 0.116(11) 0.084(8) 0.002(8) -0.005(6) 0.002(7)
C_15 0.030(5) 0.067(8) 0.094(8) 0.002(7) 0.017(5) -0.002(5)
O_15 0.045(4) 0.102(7) 0.110(6) 0.016(5) -0.010(4) -0.005(4)
N_16 0.045(5) 0.060(6) 0.089(7) -0.001(5) 0.010(5) -0.001(4)
CA_16 0.053(6) 0.055(7) 0.097(9) -0.007(7) 0.019(6) -0.004(6)
CB1_16 0.062(6) 0.079(9) 0.071(7) -0.021(7) 0.016(6) -0.008(6)
CG1_16 0.088(8) 0.081(10) 0.154(13) -0.054(9) 0.020(8) -0.036(8)
CG2_16 0.106(9) 0.140(14) 0.079(8) -0.037(9) 0.031(7) -0.055(10)
CB2_16 0.073(8) 0.053(8) 0.164(13) -0.012(9) 0.024(8) 0.018(7)
C_16 0.036(6) 0.063(8) 0.118(10) -0.018(7) 0.011(6) 0.005(6)
O_16 0.057(5) 0.078(6) 0.126(7) 0.014(5) 0.012(4) -0.003(4)
N_17 0.043(4) 0.056(6) 0.070(6) -0.003(5) 0.005(4) -0.013(4)
CA_17 0.044(6) 0.085(9) 0.104(9) -0.016(8) -0.009(6) -0.014(6)
CB1_17 0.091(8) 0.068(9) 0.067(7) -0.001(7) -0.006(6) -0.010(7)
CG1_17 0.122(11) 0.068(10) 0.175(15) -0.029(11) 0.005(11) -0.038(9)
CG2_17 0.083(9) 0.105(12) 0.156(13) 0.013(11) 0.011(9) -0.001(9)
CB2_17 0.077(7) 0.110(11) 0.084(8) -0.008(8) 0.015(7) -0.033(8)
C_17 0.050(6) 0.075(9) 0.135(11) 0.002(8) -0.011(7) -0.031(6)
O_17 0.075(5) 0.154(10) 0.099(6) 0.001(6) 0.008(5) -0.044(6)
NTB_18 0.079(6) 0.107(9) 0.074(7) -0.008(6) 0.009(5) -0.033(6)
CT1B_18 0.080(9) 0.23(2) 0.100(11) -0.028(14) 0.014(8) -0.074(12)
CT2B_18 0.170(17) 0.36(4) 0.101(12) -0.037(19) 0.017(12) -0.07(2)
CT3B_18 0.22(2) 0.17(2) 0.21(2) 0.005(19) -0.140(18) -0.046(19)
OS_21 0.117(7) 0.113(8) 0.135(8) -0.003(7) -0.007(6) -0.037(7)
C1_21 0.045(7) 0.115(12) 0.154(14) 0.002(11) 0.014(8) 0.014(8)
C2_21 0.069(9) 0.066(10) 0.23(2) -0.024(12) 0.013(11) 0.002(8)
F1_21 0.074(5) 0.154(9) 0.287(13) -0.054(10) -0.027(7) 0.011(6)
F2_21 0.227(11) 0.192(12) 0.123(8) -0.036(9) 0.001(8) 0.028(10)
F3_21 0.162(9) 0.107(8) 0.296(15) -0.036(9) -0.080(9) 0.019(7)
C3_21 0.089(11) 0.166(19) 0.159(17) -0.005(16) -0.018(11) -0.038(13)
F4_21 0.125(7) 0.225(13) 0.155(8) 0.021(9) 0.050(6) 0.018(8)
F5_21 0.154(8) 0.235(14) 0.142(8) 0.013(9) -0.023(6) -0.048(9)
F6_21 0.273(15) 0.119(9) 0.202(12) 0.038(9) -0.007(11) 0.026(10)
OS_31 0.084(10) 0.25(3) 0.24(2) -0.15(2) 0.080(13) -0.101(15)
OS'_31 0.066(12) 0.17(3) 0.096(15) -0.008(18) 0.009(11) 0.021(15)
C1_31 0.140(14) 0.111(14) 0.106(12) -0.015(11) -0.022(10) 0.019(11)
C2_31 0.27(3) 0.15(2) 0.141(18) -0.001(17) -0.07(2) 0.03(2)
F1_31 0.232(13) 0.205(14) 0.201(12) 0.062(12) -0.066(10) 0.016(12)
F2_31 0.108(8) 0.34(2) 0.301(17) -0.045(17) 0.002(9) -0.048(11)
F3_31 0.232(12) 0.300(19) 0.116(8) -0.075(10) -0.033(8) -0.034(13)
C3_31 0.21(3) 0.13(2) 0.22(3) 0.01(2) -0.08(2) 0.001(19)
F4_31 0.239(15) 0.148(12) 0.45(3) 0.052(15) -0.146(16) 0.000(12)
F5_31 0.33(2) 0.216(18) 0.37(2) 0.061(18) 0.118(19) -0.111(17)
F6_31 0.34(2) 0.113(10) 0.39(3) -0.078(14) -0.113(19) 0.001(12)
OS_41 0.128(8) 0.100(8) 0.198(12) -0.008(8) 0.015(8) 0.040(7)
C1_41 0.075(9) 0.148(15) 0.106(11) 0.020(11) 0.022(8) 0.014(10)
C2_41 0.080(10) 0.133(15) 0.132(13) 0.017(13) 0.004(9) 0.004(10)
F1_41 0.063(4) 0.157(9) 0.224(10) 0.064(8) -0.004(5) -0.003(5)
F2_41 0.176(9) 0.206(13) 0.148(8) 0.053(10) -0.028(7) -0.017(9)
F3_41 0.181(10) 0.098(7) 0.289(15) 0.051(9) -0.093(10) -0.009(7)
C3_41 0.079(9) 0.116(14) 0.142(14) 0.006(12) -0.004(9) -0.006(10)
F4_41 0.146(7) 0.189(11) 0.153(8) -0.008(8) 0.059(6) -0.019(8)
F5_41 0.163(9) 0.217(13) 0.171(9) 0.017(10) -0.027(7) 0.070(10)
F6_41 0.258(13) 0.124(9) 0.224(12) -0.048(9) -0.065(10) -0.036(10)
OS_51 0.098(10) 0.152(15) 0.102(10) 0.019(11) 0.003(8) 0.012(11)
OS'_51 0.072(16) 0.21(4) 0.14(2) 0.08(3) -0.025(15) -0.02(2)
C1_51 0.067(9) 0.146(16) 0.155(15) -0.020(14) -0.005(9) 0.025(10)
C2_51 0.072(12) 0.19(3) 0.40(4) 0.08(3) 0.016(18) 0.002(15)
F1_51 0.250(14) 0.246(17) 0.161(10) 0.073(11) -0.048(9) -0.005(13)
F2_51 0.263(16) 0.204(15) 0.264(17) 0.050(14) -0.119(13) -0.012(14)
F3_51 0.103(7) 0.32(2) 0.275(15) 0.000(15) -0.015(8) 0.032(11)
C3_51 0.17(2) 0.19(3) 0.33(4) 0.03(3) -0.12(3) 0.04(2)
F4_51 0.216(13) 0.189(15) 0.55(3) -0.075(19) -0.192(17) 0.046(13)
F5_51 0.31(2) 0.28(2) 0.38(3) -0.09(2) 0.013(19) 0.13(2)
F6_51 0.36(2) 0.151(13) 0.49(3) 0.101(18) -0.24(2) -0.053(15)

loop_
_atom_type_symbol
_atom_type_description
_atom_type_scat_dispersion_real
_atom_type_scat_dispersion_imag
_atom_type_scat_source
C C 0.0181 0.0091 'International Tables Vol C Tables 4.2.6.8 and 6.1.1.4'
H H 0.0000 0.0000 'International Tables Vol C Tables 4.2.6.8 and 6.1.1.4'
N N 0.0311 0.0180 'International Tables Vol C Tables 4.2.6.8 and 6.1.1.4'
O O 0.0492 0.0322 'International Tables Vol C Tables 4.2.6.8 and 6.1.1.4'
F F 0.0727 0.0534 'International Tables Vol C Tables 4.2.6.8 and 6.1.1.4'

loop_
_geom_angle_atom_site_label_1
_geom_angle_atom_site_label_2
_geom_angle_atom_site_label_3
_geom_angle
O0A C0A N_1 120.3(11)
O0A C0A C01A 121.1(12)
N_1 C0A C01A 118.4(10)
C0A N_1 CA_1 124.5(9)
N_1 CA_1 C_1 108.2(8)
N_1 CA_1 CB2_1 108.9(9)
C_1 CA_1 CB2_1 107.9(9)
N_1 CA_1 CB1_1 111.9(9)
C_1 CA_1 CB1_1 107.5(9)
CB2_1 CA_1 CB1_1 112.2(10)
CG1_1 CB1_1 CG2_1 110.0(10)
CG1_1 CB1_1 CA_1 115.7(11)
CG2_1 CB1_1 CA_1 113.9(12)
O_1 C_1 N_2 121.9(8)
O_1 C_1 CA_1 121.7(9)
N_2 C_1 CA_1 116.3(8)
C_1 N_2 CA_2 123.8(7)
N_2 CA_2 CB2_2 107.3(9)
N_2 CA_2 C_2 108.9(8)
CB2_2 CA_2 C_2 109.9(8)
N_2 CA_2 CB1_2 108.1(7)
CB2_2 CA_2 CB1_2 110.9(9)
C_2 CA_2 CB1_2 111.5(9)
CG2_2 CB1_2 CG1_2 110.1(10)
CG2_2 CB1_2 CA_2 117.2(9)
CG1_2 CB1_2 CA_2 108.2(9)
O_2 C_2 N_3 121.0(10)
O_2 C_2 CA_2 122.8(10)
N_3 C_2 CA_2 116.2(8)
C_2 N_3 CA_3 123.2(7)
N_3 CA_3 CB1_3 109.2(7)
N_3 CA_3 CB2_3 108.0(8)
CB1_3 CA_3 CB2_3 111.1(9)
N_3 CA_3 C_3 108.8(8)
CB1_3 CA_3 C_3 108.6(8)
CB2_3 CA_3 C_3 111.1(8)
CG2_3 CB1_3 CA_3 112.5(9)
CG2_3 CB1_3 CG1_3 109.0(10)
CA_3 CB1_3 CG1_3 113.7(10)
O_3 C_3 N_4 124.0(9)
O_3 C_3 CA_3 120.6(10)
N_4 C_3 CA_3 115.4(8)
C_3 N_4 CA_4 122.5(8)
N_4 CA_4 CB2_4 109.9(9)
N_4 CA_4 CB1_4 107.7(7)
CB2_4 CA_4 CB1_4 112.7(10)
N_4 CA_4 C_4 109.4(8)
CB2_4 CA_4 C_4 108.2(8)
CB1_4 CA_4 C_4 108.8(8)
CG1_4 CB1_4 CA_4 113.3(10)
CG1_4 CB1_4 CG2_4 108.3(10)
CA_4 CB1_4 CG2_4 111.5(8)
O_4 C_4 N_5 121.3(10)
O_4 C_4 CA_4 123.4(10)
N_5 C_4 CA_4 115.3(9)
C_4 N_5 CA_5 124.0(8)
N_5 CA_5 C_5 108.2(8)
N_5 CA_5 CB2_5 109.0(8)
C_5 CA_5 CB2_5 110.2(8)
N_5 CA_5 CB1_5 108.5(7)
C_5 CA_5 CB1_5 109.4(8)
CB2_5 CA_5 CB1_5 111.5(10)
CG2_5 CB1_5 CG1_5 109.1(10)
CG2_5 CB1_5 CA_5 112.0(8)
CG1_5 CB1_5 CA_5 112.8(10)
O_5 C_5 N_6 119.0(10)
O_5 C_5 CA_5 121.2(10)
N_6 C_5 CA_5 119.5(9)
C_5 N_6 CA_6 125.6(8)
N_6 CA_6 CB2_6 109.8(8)
N_6 CA_6 C_6 108.3(7)
CB2_6 CA_6 C_6 110.8(7)
N_6 CA_6 CB1_6 108.2(7)
CB2_6 CA_6 CB1_6 111.0(8)
C_6 CA_6 CB1_6 108.6(8)
CG2_6 CB1_6 CG1_6 110.4(9)
CG2_6 CB1_6 CA_6 112.7(9)
CG1_6 CB1_6 CA_6 111.8(8)
O_6 C_6 N_7 122.1(8)
O_6 C_6 CA_6 120.1(9)
N_7 C_6 CA_6 117.7(7)
C_6 N_7 CA_7 123.1(7)
N_7 CA_7 CB1_7 107.9(7)
N_7 CA_7 CB2_7 109.0(8)
CB1_7 CA_7 CB2_7 113.1(10)
N_7 CA_7 C_7 109.0(8)
CB1_7 CA_7 C_7 108.1(8)
CB2_7 CA_7 C_7 109.6(8)
CA_7 CB1_7 CG1_7 113.6(10)
CA_7 CB1_7 CG2_7 111.0(9)
CG1_7 CB1_7 CG2_7 110.5(10)
O_7 C_7 NTA_8 123.0(9)
O_7 C_7 CA_7 122.3(9)
NTA_8 C_7 CA_7 114.7(8)
C_7 NTA_8 CT1A_8 124.3(9)
NTA_8 CT1A_8 CT3A_8 108.2(11)
NTA_8 CT1A_8 CT2A_8 106.3(10)
CT3A_8 CT1A_8 CT2A_8 113.7(15)
O0B_10 C0B_10 N_11 120.4(11)
O0B_10 C0B_10 C01B_10 119.3(13)
N_11 C0B_10 C01B_10 120.3(10)
C0B_10 N_11 CA_11 122.8(9)
N_11 CA_11 CB2_11 112.2(11)
N_11 CA_11 C_11 109.1(8)
CB2_11 CA_11 C_11 108.2(8)
N_11 CA_11 CB1_11 104.8(8)
CB2_11 CA_11 CB1_11 113.2(10)
C_11 CA_11 CB1_11 109.3(9)
CG1_11 CB1_11 CG2_11 109.5(11)
CG1_11 CB1_11 CA_11 112.6(13)
CG2_11 CB1_11 CA_11 112.1(10)
O_11 C_11 N_12 121.6(9)
O_11 C_11 CA_11 122.2(10)
N_12 C_11 CA_11 116.1(8)
C_11 N_12 CA_12 122.6(8)
N_12 CA_12 C_12 108.7(8)
N_12 CA_12 CB2_12 109.3(8)
C_12 CA_12 CB2_12 110.7(7)
N_12 CA_12 CB1_12 108.6(7)
C_12 CA_12 CB1_12 111.2(8)
CB2_12 CA_12 CB1_12 108.3(9)
CG1_12 CB1_12 CG2_12 110.0(10)
CG1_12 CB1_12 CA_12 112.3(8)
CG2_12 CB1_12 CA_12 115.2(9)
O_12 C_12 N_13 123.0(9)
O_12 C_12 CA_12 119.6(10)
N_13 C_12 CA_12 117.0(7)
C_12 N_13 CA_13 122.8(7)
N_13 CA_13 C_13 109.0(8)
N_13 CA_13 CB1_13 107.7(7)
C_13 CA_13 CB1_13 111.3(8)
N_13 CA_13 CB2_13 110.5(9)
C_13 CA_13 CB2_13 106.7(7)
CB1_13 CA_13 CB2_13 111.6(9)
CG2_13 CB1_13 CA_13 116.2(10)
CG2_13 CB1_13 CG1_13 109.2(10)
CA_13 CB1_13 CG1_13 113.0(8)
O_13 C_13 N_14 122.7(9)
O_13 C_13 CA_13 125.0(9)
N_14 C_13 CA_13 111.5(7)
C_13 N_14 CA_14 122.6(7)
N_14 CA_14 CB2_14 112.1(9)
N_14 CA_14 C_14 108.3(8)
CB2_14 CA_14 C_14 110.3(9)
N_14 CA_14 CB1_14 108.0(7)
CB2_14 CA_14 CB1_14 111.4(9)
C_14 CA_14 CB1_14 106.5(8)
CG1_14 CB1_14 CG2_14 110.4(10)
CG1_14 CB1_14 CA_14 112.2(9)
CG2_14 CB1_14 CA_14 110.9(10)
O_14 C_14 N_15 121.7(10)
O_14 C_14 CA_14 122.0(12)
N_15 C_14 CA_14 116.3(8)
C_14 N_15 CA_15 121.6(8)
N_15 CA_15 CB2_15 108.5(8)
N_15 CA_15 C_15 108.4(8)
CB2_15 CA_15 C_15 110.4(8)
N_15 CA_15 CB1_15 105.5(7)
CB2_15 CA_15 CB1_15 113.0(9)
C_15 CA_15 CB1_15 110.7(8)
CG2_15 CB1_15 CG1_15 109.2(10)
CG2_15 CB1_15 CA_15 116.0(10)
CG1_15 CB1_15 CA_15 111.4(8)
O_15 C_15 N_16 121.7(8)
O_15 C_15 CA_15 120.2(9)
N_16 C_15 CA_15 117.9(8)
C_15 N_16 CA_16 123.3(7)
N_16 CA_16 CB2_16 111.5(9)
N_16 CA_16 CB1_16 107.8(7)
CB2_16 CA_16 CB1_16 112.2(9)
N_16 CA_16 C_16 106.2(8)
CB2_16 CA_16 C_16 109.3(8)
CB1_16 CA_16 C_16 109.7(8)
CG1_16 CB1_16 CA_16 111.6(10)
CG1_16 CB1_16 CG2_16 108.6(9)
CA_16 CB1_16 CG2_16 112.6(8)
O_16 C_16 N_17 120.7(9)
O_16 C_16 CA_16 122.8(9)
N_17 C_16 CA_16 116.0(7)
C_16 N_17 CA_17 120.6(7)
N_17 CA_17 CB1_17 108.3(7)
N_17 CA_17 CB2_17 111.2(9)
CB1_17 CA_17 CB2_17 111.9(10)
N_17 CA_17 C_17 108.1(9)
CB1_17 CA_17 C_17 108.2(9)
CB2_17 CA_17 C_17 109.1(8)
CA_17 CB1_17 CG1_17 115.7(10)
CA_17 CB1_17 CG2_17 113.6(9)
CG1_17 CB1_17 CG2_17 106.7(10)
O_17 C_17 NTB_18 123.0(11)
O_17 C_17 CA_17 121.8(11)
NTB_18 C_17 CA_17 114.9(8)
C_17 NTB_18 CT1B_18 123.8(9)
NTB_18 CT1B_18 CT3B_18 107.9(12)
NTB_18 CT1B_18 CT2B_18 107.6(11)
CT3B_18 CT1B_18 CT2B_18 113.0(16)
OS_21 C1_21 C2_21 104.6(10)
OS_21 C1_21 C3_21 106.2(12)
C2_21 C1_21 C3_21 117.0(11)
F3_21 C2_21 F1_21 106.5(12)
F3_21 C2_21 F2_21 108.3(14)
F1_21 C2_21 F2_21 108.7(13)
F3_21 C2_21 C1_21 107.1(12)
F1_21 C2_21 C1_21 114.0(12)
F2_21 C2_21 C1_21 112.0(11)
F4_21 C3_21 F6_21 107.6(15)
F4_21 C3_21 F5_21 105.2(13)
F6_21 C3_21 F5_21 105.4(14)
F4_21 C3_21 C1_21 116.8(12)
F6_21 C3_21 C1_21 109.3(14)
F5_21 C3_21 C1_21 111.9(12)
OS_31 C1_31 OS'_31 108.3(15)
OS_31 C1_31 C3_31 114.0(17)
OS'_31 C1_31 C3_31 115.6(16)
OS_31 C1_31 C2_31 103.3(14)
OS'_31 C1_31 C2_31 108.3(14)
C3_31 C1_31 C2_31 106.6(14)
F1_31 C2_31 F3_31 105.3(17)
F1_31 C2_31 F2_31 107.3(18)
F3_31 C2_31 F2_31 111.3(16)
F1_31 C2_31 C1_31 110.4(15)
F3_31 C2_31 C1_31 111.7(15)
F2_31 C2_31 C1_31 110.6(14)
F6_31 C3_31 F5_31 106.0(19)
F6_31 C3_31 F4_31 109.5(18)
F5_31 C3_31 F4_31 102.2(17)
F6_31 C3_31 C1_31 119.0(16)
F5_31 C3_31 C1_31 112.8(17)
F4_31 C3_31 C1_31 106.1(15)
OS_41 C1_41 C3_41 107.7(12)
OS_41 C1_41 C2_41 110.1(12)
C3_41 C1_41 C2_41 111.6(11)
F2_41 C2_41 F1_41 103.1(12)
F2_41 C2_41 F3_41 110.6(14)
F1_41 C2_41 F3_41 106.3(12)
F2_41 C2_41 C1_41 110.5(11)
F1_41 C2_41 C1_41 112.3(12)
F3_41 C2_41 C1_41 113.6(12)
F6_41 C3_41 F4_41 100.5(13)
F6_41 C3_41 F5_41 104.4(13)
F4_41 C3_41 F5_41 105.3(12)
F6_41 C3_41 C1_41 115.8(14)
F4_41 C3_41 C1_41 116.9(11)
F5_41 C3_41 C1_41 112.4(11)
OS_51 C1_51 OS'_51 112.9(17)
OS_51 C1_51 C2_51 107.2(13)
OS'_51 C1_51 C2_51 118.3(17)
OS_51 C1_51 C3_51 104.0(16)
OS'_51 C1_51 C3_51 105(2)
C2_51 C1_51 C3_51 108.9(15)
F1_51 C2_51 F3_51 109.7(17)
F1_51 C2_51 F2_51 113.8(19)
F3_51 C2_51 F2_51 102.6(16)
F1_51 C2_51 C1_51 112.8(15)
F3_51 C2_51 C1_51 108.1(15)
F2_51 C2_51 C1_51 109.3(16)
F4_51 C3_51 F5_51 104(2)
F4_51 C3_51 F6_51 107.8(19)
F5_51 C3_51 F6_51 109(2)
F4_51 C3_51 C1_51 110.5(17)
F5_51 C3_51 C1_51 110.5(18)
F6_51 C3_51 C1_51 114.9(18)

loop_
_geom_bond_atom_site_label_1
_geom_bond_atom_site_label_2
_geom_bond_distance
C01A C0A 1.543(16)
C0A O0A 1.199(12)
C0A N_1 1.329(14)
N_1 CA_1 1.451(12)
CA_1 C_1 1.524(11)
CA_1 CB2_1 1.535(13)
CA_1 CB1_1 1.535(13)
CB1_1 CG1_1 1.481(13)
CB1_1 CG2_1 1.541(13)
C_1 O_1 1.243(10)
C_1 N_2 1.331(12)
N_2 CA_2 1.493(12)
CA_2 CB2_2 1.514(12)
CA_2 C_2 1.525(12)
CA_2 CB1_2 1.535(12)
CB1_2 CG2_2 1.523(13)
CB1_2 CG1_2 1.537(13)
C_2 O_2 1.218(10)
C_2 N_3 1.368(13)
N_3 CA_3 1.475(13)
CA_3 CB1_3 1.516(12)
CA_3 CB2_3 1.534(12)
CA_3 C_3 1.563(12)
CB1_3 CG2_3 1.511(13)
CB1_3 CG1_3 1.533(13)
C_3 O_3 1.251(11)
C_3 N_4 1.315(12)
N_4 CA_4 1.451(12)
CA_4 CB2_4 1.513(13)
CA_4 CB1_4 1.528(12)
CA_4 C_4 1.538(12)
CB1_4 CG1_4 1.513(12)
CB1_4 CG2_4 1.548(12)
C_4 O_4 1.231(11)
C_4 N_5 1.352(14)
N_5 CA_5 1.474(12)
CA_5 C_5 1.500(12)
CA_5 CB2_5 1.547(12)
CA_5 CB1_5 1.547(13)
CB1_5 CG2_5 1.521(13)
CB1_5 CG1_5 1.527(12)
C_5 O_5 1.284(11)
C_5 N_6 1.296(12)
N_6 CA_6 1.490(12)
CA_6 CB2_6 1.523(12)
CA_6 C_6 1.531(11)
CA_6 CB1_6 1.551(12)
CB1_6 CG2_6 1.501(13)
CB1_6 CG1_6 1.521(12)
C_6 O_6 1.240(10)
C_6 N_7 1.324(11)
N_7 CA_7 1.501(12)
CA_7 CB1_7 1.518(12)
CA_7 CB2_7 1.533(12)
CA_7 C_7 1.562(12)
CB1_7 CG1_7 1.532(12)
CB1_7 CG2_7 1.548(13)
C_7 O_7 1.237(11)
C_7 NTA_8 1.316(12)
NTA_8 CT1A_8 1.477(12)
CT1A_8 CT3A_8 1.499(15)
CT1A_8 CT2A_8 1.510(15)
C01B_10 C0B_10 1.464(16)
C0B_10 O0B_10 1.277(12)
C0B_10 N_11 1.364(15)
N_11 CA_11 1.452(13)
CA_11 CB2_11 1.512(13)
CA_11 C_11 1.532(11)
CA_11 CB1_11 1.555(14)
CB1_11 CG1_11 1.495(13)
CB1_11 CG2_11 1.542(13)
C_11 O_11 1.223(10)
C_11 N_12 1.338(12)
N_12 CA_12 1.457(12)
CA_12 C_12 1.522(12)
CA_12 CB2_12 1.536(12)
CA_12 CB1_12 1.564(12)
CB1_12 CG1_12 1.508(12)
CB1_12 CG2_12 1.535(13)
C_12 O_12 1.218(10)
C_12 N_13 1.344(13)
N_13 CA_13 1.474(12)
CA_13 C_13 1.519(11)
CA_13 CB1_13 1.528(11)
CA_13 CB2_13 1.562(12)
CB1_13 CG2_13 1.527(13)
CB1_13 CG1_13 1.555(13)
C_13 O_13 1.177(9)
C_13 N_14 1.358(11)
N_14 CA_14 1.493(13)
CA_14 CB2_14 1.538(13)
CA_14 C_14 1.563(12)
CA_14 CB1_14 1.564(12)
CB1_14 CG1_14 1.517(12)
CB1_14 CG2_14 1.531(12)
C_14 O_14 1.208(11)
C_14 N_15 1.359(15)
N_15 CA_15 1.494(12)
CA_15 CB2_15 1.507(12)
CA_15 C_15 1.510(11)
CA_15 CB1_15 1.554(12)
CB1_15 CG2_15 1.519(12)
CB1_15 CG1_15 1.522(12)
C_15 O_15 1.222(10)
C_15 N_16 1.340(12)
N_16 CA_16 1.494(12)
CA_16 CB2_16 1.519(12)
CA_16 CB1_16 1.530(12)
CA_16 C_16 1.558(12)
CB1_16 CG1_16 1.524(13)
CB1_16 CG2_16 1.534(12)
C_16 O_16 1.216(10)
C_16 N_17 1.347(12)
N_17 CA_17 1.493(13)
CA_17 CB1_17 1.501(12)
CA_17 CB2_17 1.513(12)
CA_17 C_17 1.533(12)
CB1_17 CG1_17 1.515(13)
CB1_17 CG2_17 1.545(13)
C_17 O_17 1.214(11)
C_17 NTB_18 1.340(14)
NTB_18 CT1B_18 1.487(12)
CT1B_18 CT3B_18 1.511(17)
CT1B_18 CT2B_18 1.529(16)
OS_21 C1_21 1.449(14)
C1_21 C2_21 1.458(14)
C1_21 C3_21 1.491(15)
C2_21 F3_21 1.297(13)
C2_21 F1_21 1.301(12)
C2_21 F2_21 1.311(14)
C3_21 F4_21 1.310(13)
C3_21 F6_21 1.325(15)
C3_21 F5_21 1.327(13)
OS_31 C1_31 1.445(15)
OS'_31 C1_31 1.453(17)
C1_31 C3_31 1.481(17)
C1_31 C2_31 1.491(16)
C2_31 F1_31 1.307(15)
C2_31 F3_31 1.321(15)
C2_31 F2_31 1.344(17)
C3_31 F6_31 1.276(16)
C3_31 F5_31 1.293(17)
C3_31 F4_31 1.330(15)
OS_41 C1_41 1.429(14)
C1_41 C3_41 1.458(14)
C1_41 C2_41 1.496(14)
C2_41 F2_41 1.320(13)
C2_41 F1_41 1.320(12)
C2_41 F3_41 1.324(14)
C3_41 F6_41 1.316(14)
C3_41 F4_41 1.325(12)
C3_41 F5_41 1.327(12)
OS_51 C1_51 1.388(14)
OS'_51 C1_51 1.444(17)
C1_51 C2_51 1.467(16)
C1_51 C3_51 1.476(18)
C2_51 F1_51 1.306(16)
C2_51 F3_51 1.324(15)
C2_51 F2_51 1.326(17)
C3_51 F4_51 1.329(15)
C3_51 F5_51 1.344(17)
C3_51 F6_51 1.348(17)

loop_
_geom_hbond_atom_site_label_D
_geom_hbond_atom_site_label_H
_geom_hbond_atom_site_label_A
_geom_hbond_distance_DH
_geom_hbond_distance_HA
_geom_hbond_distance_DA
_geom_hbond_angle_DHA
_geom_hbond_site_symmetry_A
N_3 H0_3 O0A 0.86 2.27 2.959(11) 136.8 .
N_4 H0_4 O_1 0.86 2.63 3.133(11) 118.9 .
N_5 H0_5 O_1 0.86 2.41 3.262(10) 173.0 .
N_6 H0_6 O_2 0.86 2.33 3.176(10) 170.0 .
N_7 H0_7 O_3 0.86 2.30 3.155(9) 174.0 .
NTA_8 HTA_8 O_4 0.86 2.12 2.960(10) 165.0 .
N_13 H0_13 O0B_10 0.86 2.25 2.941(11) 137.0 .
N_14 H0_14 O_11 0.86 2.64 3.124(11) 116.7 .
N_15 H0_15 O_11 0.86 2.39 3.237(10) 170.4 .
N_16 H0_16 O_12 0.86 2.30 3.142(10) 166.0 .
N_17 H0_17 O_13 0.86 2.32 3.175(9) 173.6 .
NTB_18 HTB_18 O_14 0.86 2.14 2.978(11) 165.0 .
N_1 H0_1 O_7 0.86 2.30 3.133(10) 163.1 3_545
N_11 H0_11 O_17 0.86 2.32 3.141(11) 161.0 3_445
OS_21 HS_21 O_6 0.82 2.40 2.964(12) 127.2 .
OS_21 HS_21 O_7 0.82 2.51 3.221(14) 145.1 .
OS_31 HS_31 O_5 0.82 2.20 2.760(18) 126.1 .
OS'_31 HS'_31 O_5 0.82 2.04 2.713(19) 139.7 .
OS_41 HS_41 O_17 0.82 2.29 3.054(14) 156.2 .
OS_51 HS_51 O_15 0.82 2.17 2.662(15) 118.8 .
OS'_51 HS'_51 O_15 0.82 2.09 2.86(3) 156.6 .

loop_
_geom_torsion_atom_site_label_1
_geom_torsion_atom_site_label_2
_geom_torsion_atom_site_label_3
_geom_torsion_atom_site_label_4
_geom_torsion
_geom_torsion_publ_flag
O0A C0A N_1 CA_1 2.1(19) ?
C01A C0A N_1 CA_1 -172.4(11) y
C0A N_1 CA_1 C_1 -46.9(14) y
C0A N_1 CA_1 CB2_1 70.1(14) ?
C0A N_1 CA_1 CB1_1 -165.2(11) ?
N_1 CA_1 CB1_1 CG1_1 168.2(12) y
C_1 CA_1 CB1_1 CG1_1 49.5(14) ?
CB2_1 CA_1 CB1_1 CG1_1 -69.0(14) ?
N_1 CA_1 CB1_1 CG2_1 -62.9(14) y
C_1 CA_1 CB1_1 CG2_1 178.3(11) ?
CB2_1 CA_1 CB1_1 CG2_1 59.8(14) ?
N_1 CA_1 C_1 O_1 136.3(10) ?
CB2_1 CA_1 C_1 O_1 18.7(15) ?
CB1_1 CA_1 C_1 O_1 -102.6(12) ?
N_1 CA_1 C_1 N_2 -47.0(13) y
CB2_1 CA_1 C_1 N_2 -164.6(10) ?
CB1_1 CA_1 C_1 N_2 74.1(12) ?
O_1 C_1 N_2 CA_2 3.0(16) ?
CA_1 C_1 N_2 CA_2 -173.7(9) y
C_1 N_2 CA_2 CB2_2 71.5(12) ?
C_1 N_2 CA_2 C_2 -47.5(13) y
C_1 N_2 CA_2 CB1_2 -168.9(9) ?
N_2 CA_2 CB1_2 CG2_2 51.8(12) y
CB2_2 CA_2 CB1_2 CG2_2 169.2(10) ?
C_2 CA_2 CB1_2 CG2_2 -68.0(12) ?
N_2 CA_2 CB1_2 CG1_2 177.0(10) y
CB2_2 CA_2 CB1_2 CG1_2 -65.6(12) ?
C_2 CA_2 CB1_2 CG1_2 57.2(12) ?
N_2 CA_2 C_2 O_2 135.6(10) ?
CB2_2 CA_2 C_2 O_2 18.3(14) ?
CB1_2 CA_2 C_2 O_2 -105.1(11) ?
N_2 CA_2 C_2 N_3 -47.0(11) y
CB2_2 CA_2 C_2 N_3 -164.4(9) ?
CB1_2 CA_2 C_2 N_3 72.2(11) ?
O_2 C_2 N_3 CA_3 5.1(14) ?
CA_2 C_2 N_3 CA_3 -172.3(8) y
C_2 N_3 CA_3 CB1_3 -174.6(9) ?
C_2 N_3 CA_3 CB2_3 64.5(11) ?
C_2 N_3 CA_3 C_3 -56.2(11) y
N_3 CA_3 CB1_3 CG2_3 170.4(10) y
CB2_3 CA_3 CB1_3 CG2_3 -70.6(13) ?
C_3 CA_3 CB1_3 CG2_3 51.9(13) ?
N_3 CA_3 CB1_3 CG1_3 -65.1(12) y
CB2_3 CA_3 CB1_3 CG1_3 53.9(12) ?
C_3 CA_3 CB1_3 CG1_3 176.4(9) ?
N_3 CA_3 C_3 O_3 126.8(10) ?
CB1_3 CA_3 C_3 O_3 -114.5(11) ?
CB2_3 CA_3 C_3 O_3 8.0(14) ?
N_3 CA_3 C_3 N_4 -54.4(11) y
CB1_3 CA_3 C_3 N_4 64.4(12) ?
CB2_3 CA_3 C_3 N_4 -173.1(10) ?
O_3 C_3 N_4 CA_4 6.0(17) ?
CA_3 C_3 N_4 CA_4 -172.8(9) y
C_3 N_4 CA_4 CB2_4 60.3(13) ?
C_3 N_4 CA_4 CB1_4 -176.5(10) ?
C_3 N_4 CA_4 C_4 -58.3(12) y
N_4 CA_4 CB1_4 CG1_4 -65.8(12) y
CB2_4 CA_4 CB1_4 CG1_4 55.6(13) ?
C_4 CA_4 CB1_4 CG1_4 175.6(10) ?
N_4 CA_4 CB1_4 CG2_4 171.6(10) y
CB2_4 CA_4 CB1_4 CG2_4 -66.9(13) ?
C_4 CA_4 CB1_4 CG2_4 53.1(13) ?
N_4 CA_4 C_4 O_4 131.2(10) ?
CB2_4 CA_4 C_4 O_4 11.5(14) ?
CB1_4 CA_4 C_4 O_4 -111.3(12) ?
N_4 CA_4 C_4 N_5 -49.8(12) y
CB2_4 CA_4 C_4 N_5 -169.5(10) ?
CB1_4 CA_4 C_4 N_5 67.7(12) ?
O_4 C_4 N_5 CA_5 5.0(17) ?
CA_4 C_4 N_5 CA_5 -174.0(8) y
C_4 N_5 CA_5 C_5 -57.6(12) y
C_4 N_5 CA_5 CB2_5 62.3(13) ?
C_4 N_5 CA_5 CB1_5 -176.2(10) ?
N_5 CA_5 CB1_5 CG2_5 167.7(9) y
C_5 CA_5 CB1_5 CG2_5 49.8(13) ?
CB2_5 CA_5 CB1_5 CG2_5 -72.3(12) ?
N_5 CA_5 CB1_5 CG1_5 -68.9(11) y
C_5 CA_5 CB1_5 CG1_5 173.3(9) ?
CB2_5 CA_5 CB1_5 CG1_5 51.2(11) ?
N_5 CA_5 C_5 O_5 135.8(10) ?
CB2_5 CA_5 C_5 O_5 16.7(15) ?
CB1_5 CA_5 C_5 O_5 -106.2(11) ?
N_5 CA_5 C_5 N_6 -49.9(13) y
CB2_5 CA_5 C_5 N_6 -169.0(11) ?
CB1_5 CA_5 C_5 N_6 68.1(13) ?
O_5 C_5 N_6 CA_6 -2.4(16) ?
CA_5 C_5 N_6 CA_6 -176.8(9) y
C_5 N_6 CA_6 CB2_6 62.1(12) ?
C_5 N_6 CA_6 C_6 -59.0(12) y
C_5 N_6 CA_6 CB1_6 -176.6(10) ?
N_6 CA_6 CB1_6 CG2_6 -70.6(11) y
CB2_6 CA_6 CB1_6 CG2_6 49.9(11) ?
C_6 CA_6 CB1_6 CG2_6 172.0(8) ?
N_6 CA_6 CB1_6 CG1_6 164.2(10) y
CB2_6 CA_6 CB1_6 CG1_6 -75.2(12) ?
C_6 CA_6 CB1_6 CG1_6 46.9(12) ?
N_6 CA_6 C_6 O_6 128.2(9) ?
CB2_6 CA_6 C_6 O_6 7.6(13) ?
CB1_6 CA_6 C_6 O_6 -114.6(9) ?
N_6 CA_6 C_6 N_7 -55.7(10) y
CB2_6 CA_6 C_6 N_7 -176.3(9) ?
CB1_6 CA_6 C_6 N_7 61.5(11) ?
O_6 C_6 N_7 CA_7 2.6(15) ?
CA_6 C_6 N_7 CA_7 -173.4(8) y
C_6 N_7 CA_7 CB1_7 -176.2(9) ?
C_6 N_7 CA_7 CB2_7 60.5(12) ?
C_6 N_7 CA_7 C_7 -59.1(12) y
N_7 CA_7 CB1_7 CG1_7 -67.7(11) y
CB2_7 CA_7 CB1_7 CG1_7 53.0(12) ?
C_7 CA_7 CB1_7 CG1_7 174.5(9) ?
N_7 CA_7 CB1_7 CG2_7 167.1(10) y
CB2_7 CA_7 CB1_7 CG2_7 -72.2(13) ?
C_7 CA_7 CB1_7 CG2_7 49.3(13) ?
N_7 CA_7 C_7 O_7 127.6(12) ?
CB1_7 CA_7 C_7 O_7 -115.3(12) ?
CB2_7 CA_7 C_7 O_7 8.3(16) ?
N_7 CA_7 C_7 NTA_8 -51.6(13) y
CB1_7 CA_7 C_7 NTA_8 65.5(13) ?
CB2_7 CA_7 C_7 NTA_8 -170.8(11) ?
O_7 C_7 NTA_8 CT1A_8 10(2) ?
CA_7 C_7 NTA_8 CT1A_8 -171.0(11) y
C_7 NTA_8 CT1A_8 CT3A_8 -106.2(15) y
C_7 NTA_8 CT1A_8 CT2A_8 131.3(14) y
O0B_10 C0B_10 N_11 CA_11 6.4(18) ?
C01B_10 C0B_10 N_11 CA_11 -171.5(12) y
C0B_10 N_11 CA_11 CB2_11 70.4(13) ?
C0B_10 N_11 CA_11 C_11 -49.5(14) y
C0B_10 N_11 CA_11 CB1_11 -166.4(10) ?
N_11 CA_11 CB1_11 CG1_11 -71.2(13) y
CB2_11 CA_11 CB1_11 CG1_11 51.4(14) ?
C_11 CA_11 CB1_11 CG1_11 172.0(11) ?
N_11 CA_11 CB1_11 CG2_11 164.8(10) y
CB2_11 CA_11 CB1_11 CG2_11 -72.6(13) ?
C_11 CA_11 CB1_11 CG2_11 48.0(13) ?
N_11 CA_11 C_11 O_11 139.9(10) ?
CB2_11 CA_11 C_11 O_11 17.6(15) ?
CB1_11 CA_11 C_11 O_11 -106.0(12) ?
N_11 CA_11 C_11 N_12 -44.1(13) y
CB2_11 CA_11 C_11 N_12 -166.4(10) ?
CB1_11 CA_11 C_11 N_12 70.0(12) ?
O_11 C_11 N_12 CA_12 4.2(15) ?
CA_11 C_11 N_12 CA_12 -171.8(9) y
C_11 N_12 CA_12 C_12 -49.4(12) y
C_11 N_12 CA_12 CB2_12 71.5(12) ?
C_11 N_12 CA_12 CB1_12 -170.5(9) ?
N_12 CA_12 CB1_12 CG1_12 177.3(10) y
C_12 CA_12 CB1_12 CG1_12 57.8(13) ?
CB2_12 CA_12 CB1_12 CG1_12 -64.1(12) ?
N_12 CA_12 CB1_12 CG2_12 50.3(12) y
C_12 CA_12 CB1_12 CG2_12 -69.2(11) ?
CB2_12 CA_12 CB1_12 CG2_12 168.9(9) ?
N_12 CA_12 C_12 O_12 140.8(9) ?
CB2_12 CA_12 C_12 O_12 20.8(13) ?
CB1_12 CA_12 C_12 O_12 -99.7(11) ?
N_12 CA_12 C_12 N_13 -46.5(11) y
CB2_12 CA_12 C_12 N_13 -166.5(9) ?
CB1_12 CA_12 C_12 N_13 73.0(11) ?
O_12 C_12 N_13 CA_13 0.0(16) ?
CA_12 C_12 N_13 CA_13 -172.4(9) y
C_12 N_13 CA_13 C_13 -51.5(12) y
C_12 N_13 CA_13 CB1_13 -172.4(9) ?
C_12 N_13 CA_13 CB2_13 65.4(12) ?
N_13 CA_13 CB1_13 CG2_13 -63.0(12) y
C_13 CA_13 CB1_13 CG2_13 177.5(9) ?
CB2_13 CA_13 CB1_13 CG2_13 58.5(12) ?
N_13 CA_13 CB1_13 CG1_13 169.7(10) y
C_13 CA_13 CB1_13 CG1_13 50.2(13) ?
CB2_13 CA_13 CB1_13 CG1_13 -68.9(12) ?
N_13 CA_13 C_13 O_13 131.6(11) ?
CB1_13 CA_13 C_13 O_13 -109.7(12) ?
CB2_13 CA_13 C_13 O_13 12.2(15) ?
N_13 CA_13 C_13 N_14 -58.1(11) y
CB1_13 CA_13 C_13 N_14 60.6(11) ?
CB2_13 CA_13 C_13 N_14 -177.5(9) ?
O_13 C_13 N_14 CA_14 -0.4(16) ?
CA_13 C_13 N_14 CA_14 -170.9(8) y
C_13 N_14 CA_14 CB2_14 64.4(12) ?
C_13 N_14 CA_14 C_14 -57.5(12) y
C_13 N_14 CA_14 CB1_14 -172.5(9) ?
N_14 CA_14 CB1_14 CG1_14 171.0(10) y
CB2_14 CA_14 CB1_14 CG1_14 -65.5(13) ?
C_14 CA_14 CB1_14 CG1_14 54.8(13) ?
N_14 CA_14 CB1_14 CG2_14 -65.0(11) y
CB2_14 CA_14 CB1_14 CG2_14 58.5(13) ?
C_14 CA_14 CB1_14 CG2_14 178.8(10) ?
N_14 CA_14 C_14 O_14 132.0(10) ?
CB2_14 CA_14 C_14 O_14 9.0(15) ?
CB1_14 CA_14 C_14 O_14 -112.0(11) ?
N_14 CA_14 C_14 N_15 -48.1(12) y
CB2_14 CA_14 C_14 N_15 -171.1(10) ?
CB1_14 CA_14 C_14 N_15 67.8(12) ?
O_14 C_14 N_15 CA_15 5.7(16) ?
CA_14 C_14 N_15 CA_15 -174.1(8) y
C_14 N_15 CA_15 CB2_15 59.4(12) ?
C_14 N_15 CA_15 C_15 -60.6(12) y
C_14 N_15 CA_15 CB1_15 -179.2(10) ?
N_15 CA_15 CB1_15 CG2_15 -67.1(11) y
CB2_15 CA_15 CB1_15 CG2_15 51.4(12) ?
C_15 CA_15 CB1_15 CG2_15 175.9(9) ?
N_15 CA_15 CB1_15 CG1_15 167.2(10) y
CB2_15 CA_15 CB1_15 CG1_15 -74.3(12) ?
C_15 CA_15 CB1_15 CG1_15 50.2(13) ?
N_15 CA_15 C_15 O_15 138.0(10) ?
CB2_15 CA_15 C_15 O_15 19.3(15) ?
CB1_15 CA_15 C_15 O_15 -106.7(11) ?
N_15 CA_15 C_15 N_16 -47.0(12) y
CB2_15 CA_15 C_15 N_16 -165.7(10) ?
CB1_15 CA_15 C_15 N_16 68.3(12) ?
O_15 C_15 N_16 CA_16 0.0(16) ?
CA_15 C_15 N_16 CA_16 -174.9(9) y
C_15 N_16 CA_16 CB2_16 59.9(13) ?
C_15 N_16 CA_16 CB1_16 -176.5(9) ?
C_15 N_16 CA_16 C_16 -59.0(12) y
N_16 CA_16 CB1_16 CG1_16 -74.6(10) y
CB2_16 CA_16 CB1_16 CG1_16 48.4(11) ?
C_16 CA_16 CB1_16 CG1_16 170.1(8) ?
N_16 CA_16 CB1_16 CG2_16 162.9(9) y
CB2_16 CA_16 CB1_16 CG2_16 -74.1(12) ?
C_16 CA_16 CB1_16 CG2_16 47.6(12) ?
N_16 CA_16 C_16 O_16 131.7(11) ?
CB2_16 CA_16 C_16 O_16 11.3(16) ?
CB1_16 CA_16 C_16 O_16 -112.1(12) ?
N_16 CA_16 C_16 N_17 -56.3(12) y
CB2_16 CA_16 C_16 N_17 -176.7(10) ?
CB1_16 CA_16 C_16 N_17 59.9(12) ?
O_16 C_16 N_17 CA_17 0.2(16) ?
CA_16 C_16 N_17 CA_17 -171.9(9) y
C_16 N_17 CA_17 CB1_17 -175.1(10) ?
C_16 N_17 CA_17 CB2_17 61.6(12) ?
C_16 N_17 CA_17 C_17 -58.1(12) y
N_17 CA_17 CB1_17 CG1_17 167.4(10) y
CB2_17 CA_17 CB1_17 CG1_17 -69.7(13) ?
C_17 CA_17 CB1_17 CG1_17 50.4(14) ?
N_17 CA_17 CB1_17 CG2_17 -68.7(12) y
CB2_17 CA_17 CB1_17 CG2_17 54.2(12) ?
C_17 CA_17 CB1_17 CG2_17 174.3(10) ?
N_17 CA_17 C_17 O_17 132.7(12) ?
CB1_17 CA_17 C_17 O_17 -110.2(13) ?
CB2_17 CA_17 C_17 O_17 11.6(17) ?
N_17 CA_17 C_17 NTB_18 -53.0(13) y
CB1_17 CA_17 C_17 NTB_18 64.1(14) ?
CB2_17 CA_17 C_17 NTB_18 -174.0(11) ?
O_17 C_17 NTB_18 CT1B_18 5(2) ?
CA_17 C_17 NTB_18 CT1B_18 -169.5(12) y
C_17 NTB_18 CT1B_18 CT3B_18 -102.7(17) y
C_17 NTB_18 CT1B_18 CT2B_18 135.1(16) y
OS_21 C1_21 C2_21 F3_21 -177.4(13) ?
C3_21 C1_21 C2_21 F3_21 -60.1(17) ?
OS_21 C1_21 C2_21 F1_21 -59.8(15) ?
C3_21 C1_21 C2_21 F1_21 57.4(18) ?
OS_21 C1_21 C2_21 F2_21 64.1(14) ?
C3_21 C1_21 C2_21 F2_21 -178.6(12) ?
OS_21 C1_21 C3_21 F4_21 66.2(16) ?
C2_21 C1_21 C3_21 F4_21 -50.1(19) ?
OS_21 C1_21 C3_21 F6_21 -171.4(11) ?
C2_21 C1_21 C3_21 F6_21 72.3(16) ?
OS_21 C1_21 C3_21 F5_21 -55.1(15) ?
C2_21 C1_21 C3_21 F5_21 -171.4(12) ?
OS_31 C1_31 C2_31 F1_31 -68.7(19) ?
OS'_31 C1_31 C2_31 F1_31 46(2) ?
C3_31 C1_31 C2_31 F1_31 170.9(16) ?
OS_31 C1_31 C2_31 F3_31 48(2) ?
OS'_31 C1_31 C2_31 F3_31 162.8(17) ?
C3_31 C1_31 C2_31 F3_31 -72(2) ?
OS_31 C1_31 C2_31 F2_31 172.7(16) ?
OS'_31 C1_31 C2_31 F2_31 -73(2) ?
C3_31 C1_31 C2_31 F2_31 52(2) ?
OS_31 C1_31 C3_31 F6_31 -65(2) ?
OS'_31 C1_31 C3_31 F6_31 168.7(18) ?
C2_31 C1_31 C3_31 F6_31 48(2) ?
OS_31 C1_31 C3_31 F5_31 170.0(17) ?
OS'_31 C1_31 C3_31 F5_31 44(2) ?
C2_31 C1_31 C3_31 F5_31 -76.7(19) ?
OS_31 C1_31 C3_31 F4_31 59(2) ?
OS'_31 C1_31 C3_31 F4_31 -67(2) ?
C2_31 C1_31 C3_31 F4_31 172.2(16) ?
OS_41 C1_41 C2_41 F2_41 63.2(15) ?
C3_41 C1_41 C2_41 F2_41 -177.3(12) ?
OS_41 C1_41 C2_41 F1_41 -51.3(16) ?
C3_41 C1_41 C2_41 F1_41 68.2(16) ?
OS_41 C1_41 C2_41 F3_41 -171.9(13) ?
C3_41 C1_41 C2_41 F3_41 -52.4(17) ?
OS_41 C1_41 C3_41 F6_41 -175.8(12) ?
C2_41 C1_41 C3_41 F6_41 63.2(16) ?
OS_41 C1_41 C3_41 F4_41 66.0(15) ?
C2_41 C1_41 C3_41 F4_41 -55.0(17) ?
OS_41 C1_41 C3_41 F5_41 -55.9(15) ?
C2_41 C1_41 C3_41 F5_41 -176.9(12) ?
OS_51 C1_51 C2_51 F1_51 50(2) ?
OS'_51 C1_51 C2_51 F1_51 179(2) ?
C3_51 C1_51 C2_51 F1_51 -62(2) ?
OS_51 C1_51 C2_51 F3_51 171.8(17) ?
OS'_51 C1_51 C2_51 F3_51 -59(3) ?
C3_51 C1_51 C2_51 F3_51 60(2) ?
OS_51 C1_51 C2_51 F2_51 -77(2) ?
OS'_51 C1_51 C2_51 F2_51 52(3) ?
C3_51 C1_51 C2_51 F2_51 170.8(17) ?
OS_51 C1_51 C3_51 F4_51 56(2) ?
OS'_51 C1_51 C3_51 F4_51 -63(2) ?
C2_51 C1_51 C3_51 F4_51 169.8(18) ?
OS_51 C1_51 C3_51 F5_51 169.8(15) ?
OS'_51 C1_51 C3_51 F5_51 51(2) ?
C2_51 C1_51 C3_51 F5_51 -76(2) ?
OS_51 C1_51 C3_51 F6_51 -66(2) ?
OS'_51 C1_51 C3_51 F6_51 175.0(18) ?
C2_51 C1_51 C3_51 F6_51 48(2) ?
